data_7131455
loop_
_publ_author_name
'Riesinger, Christoph'
'R&#xf6;hner, David'
'Krossing, Ingo'
'Scheer, Manfred'

_publ_section_title
;
 Teaching old tricks to new dogs - rational synthesis of multi-decker
 complexes featuring <i>cyclo</i>-P<sub>5</sub> decks.
;
_journal_issue 30
_journal_name_full 'Chemical communications (Cambridge, England)'
_journal_page_first 4495
_journal_page_last 4498
_journal_paper_doi 10.1039/d3cc00898c
_journal_volume 59
_journal_year 2023
_chemical_formula_moiety 'C20 H30 As10 Fe3, 2(Al C16 F36 O4), 3(C6 H4 F2)'
_chemical_formula_sum 'C70 H42 Al2 As10 F78 Fe3 O8'
_chemical_formula_weight 3463.74
_space_group_crystal_system monoclinic
_space_group_IT_number 14
_space_group_name_Hall '-P 2ybc'
_space_group_name_H-M_alt 'P 1 21/c 1'
_atom_sites_solution_hydrogens geom
_atom_sites_solution_primary dual
_audit_creation_date 2022-11-23
_audit_creation_method
;
Olex2 1.5-alpha
(compiled 2022.11.02 svn.ra8b101fa for OlexSys, GUI svn.r6635)
;
_audit_update_record
;
2023-02-17 deposited with the CCDC.	2023-03-20 downloaded from the CCDC.
;
_cell_angle_alpha 90
_cell_angle_beta 102.8080(10)
_cell_angle_gamma 90
_cell_formula_units_Z 4
_cell_length_a 33.7409(2)
_cell_length_b 14.01600(10)
_cell_length_c 22.6687(2)
_cell_measurement_reflns_used 41734
_cell_measurement_temperature 123.01(10)
_cell_measurement_theta_max 71.4970
_cell_measurement_theta_min 2.6530
_cell_volume 10453.57(14)
_computing_cell_refinement 'CrysAlisPro 1.171.41.93a (Rigaku OD, 2020)'
_computing_data_collection 'CrysAlisPro 1.171.41.93a (Rigaku OD, 2020)'
_computing_data_reduction 'CrysAlisPro 1.171.41.93a (Rigaku OD, 2020)'
_computing_molecular_graphics 'Olex2 1.5-alpha (Dolomanov et al., 2009)'
_computing_publication_material 'Olex2 1.5-alpha (Dolomanov et al., 2009)'
_computing_structure_refinement 'SHELXL 2018/3 (Sheldrick, 2015)'
_computing_structure_solution 'SHELXT 2018/2 (Sheldrick, 2018)'
_diffrn_ambient_environment N~2~
_diffrn_ambient_temperature 123.01(10)
_diffrn_detector 'Hybrid Pixel Array Detector'
_diffrn_detector_area_resol_mean 10.0000
_diffrn_detector_type 'HyPix-Arc 150'
_diffrn_measured_fraction_theta_full 0.998
_diffrn_measured_fraction_theta_max 0.977
_diffrn_measurement_details
;
List of Runs (angles in degrees, time in seconds):

  # Type    Start    End  Width  t~exp~   \w     \q     \k     \f   Frames
#--------------------------------------------------------------------------
  1  \w     21.00  72.00   0.50    0.35    --   60.79 -95.00-180.00  102
  2  \w     19.00  90.00   0.50    0.35    --   60.79-125.00 -30.00  142
  3  \w     31.00  76.00   0.50    0.35    --   74.37-125.00  30.00   90
  4  \w     21.00  72.00   0.50    0.35    --   60.79 -95.00  90.00  102
  5  \w     21.00  72.00   0.50    0.35    --   60.79 -95.00  30.00  102
  6  \w     35.00  85.00   0.50    0.35    --   74.37 -95.00 -60.00  100
  7  \w     11.00  40.00   0.50    0.35    --   60.79 -30.00-150.00   58
  8  \w     11.00  40.00   0.50    0.35    --   60.79 -30.00-180.00   58
  9  \w   -111.00 -62.00   0.50    0.35    --  -61.39 -30.00 -60.00   98
 10  \w   -125.00 -76.00   0.50    0.35    --  -75.28 -30.00 -90.00   98
 11  \w   -111.00 -62.00   0.50    0.35    --  -61.39 -30.00-150.00   98
 12  \w   -124.00 -76.00   0.50    0.35    --  -74.96 -30.00-180.00   96
 13  \w   -125.00 -76.00   0.50    0.35    --  -75.28 -30.00-120.00   98
 14  \w   -108.00 -28.00   0.50    0.35    --  -61.39 -15.00  30.00  160
 15  \w   -124.00 -76.00   0.50    0.35    --  -74.96 -30.00   0.00   96
 16  \w   -122.00 -42.00   0.50    0.35    --  -75.28 -15.00  30.00  160
 17  \w   -124.00 -76.00   0.50    0.35    --  -74.96 -30.00 120.00   96
 18  \w   -119.00 -73.00   0.50    0.35    --  -74.96-125.00  30.00   92
 19  \w   -119.00 -73.00   0.50    0.35    --  -75.28-125.00-120.00   92
 20  \w   -104.00 -31.00   0.50    0.35    --  -75.28 125.00-150.00  146
 21  \w   -104.00 -31.00   0.50    0.35    --  -75.28 125.00  60.00  146
 22  \w   -101.00 -22.00   0.50    0.35    --  -61.39   0.00 120.00  158
;
_diffrn_measurement_device 'four-circle diffractometer'
_diffrn_measurement_device_type 'XtaLAB Synergy R, DW system, HyPix-Arc 150'
_diffrn_measurement_method '\w scans'
_diffrn_orient_matrix_type 'CrysAlisPro convention (1999,Acta A55,543-557)'
_diffrn_orient_matrix_UB_11 -0.0254629000
_diffrn_orient_matrix_UB_12 -0.0277597000
_diffrn_orient_matrix_UB_13 0.0460269000
_diffrn_orient_matrix_UB_21 -0.0376779000
_diffrn_orient_matrix_UB_22 0.0469317000
_diffrn_orient_matrix_UB_23 -0.0404216000
_diffrn_orient_matrix_UB_31 -0.0111877000
_diffrn_orient_matrix_UB_32 -0.0953553000
_diffrn_orient_matrix_UB_33 -0.0333089000
_diffrn_radiation_monochromator mirror
_diffrn_radiation_probe x-ray
_diffrn_radiation_type 'Cu K\a'
_diffrn_radiation_wavelength 1.54184
_diffrn_reflns_av_R_equivalents 0.0521
_diffrn_reflns_av_unetI/netI 0.0336
_diffrn_reflns_Laue_measured_fraction_full 0.998
_diffrn_reflns_Laue_measured_fraction_max 0.977
_diffrn_reflns_limit_h_max 41
_diffrn_reflns_limit_h_min -39
_diffrn_reflns_limit_k_max 15
_diffrn_reflns_limit_k_min -17
_diffrn_reflns_limit_l_max 27
_diffrn_reflns_limit_l_min -26
_diffrn_reflns_number 103420
_diffrn_reflns_point_group_measured_fraction_full 0.998
_diffrn_reflns_point_group_measured_fraction_max 0.977
_diffrn_reflns_theta_full 67.684
_diffrn_reflns_theta_max 71.908
_diffrn_reflns_theta_min 2.686
_diffrn_source 'Rotating-anode X-ray tube'
_diffrn_source_type 'Rigaku (Cu) X-ray Source'
_exptl_absorpt_coefficient_mu 8.760
_exptl_absorpt_correction_T_max 0.811
_exptl_absorpt_correction_T_min 0.324
_exptl_absorpt_correction_type gaussian
_exptl_absorpt_process_details
;
CrysAlisPro 1.171.41.93a (Rigaku Oxford Diffraction, 2020)
Numerical absorption correction based on gaussian integration over
a multifaceted crystal model
Empirical absorption correction using spherical harmonics,
implemented in SCALE3 ABSPACK scaling algorithm.
;
_exptl_crystal_colour 'clear dark green'
_exptl_crystal_density_diffrn 2.201
_exptl_crystal_description block
_exptl_crystal_F_000 6648
_exptl_crystal_size_max 0.19
_exptl_crystal_size_mid 0.17
_exptl_crystal_size_min 0.07
_refine_diff_density_max 0.990
_refine_diff_density_min -0.582
_refine_diff_density_rms 0.093
_refine_ls_extinction_method none
_refine_ls_goodness_of_fit_ref 1.069
_refine_ls_hydrogen_treatment constr
_refine_ls_matrix_type full
_refine_ls_number_parameters 2363
_refine_ls_number_reflns 20045
_refine_ls_number_restraints 1584
_refine_ls_restrained_S_all 1.052
_refine_ls_R_factor_all 0.0534
_refine_ls_R_factor_gt 0.0411
_refine_ls_shift/su_max 0.003
_refine_ls_shift/su_mean 0.000
_refine_ls_structure_factor_coef Fsqd
_refine_ls_weighting_details 'w=1/[\s^2^(Fo^2^)+(0.0650P)^2^+7.8326P] where P=(Fo^2^+2Fc^2^)/3'
_refine_ls_weighting_scheme calc
_refine_ls_wR_factor_gt 0.1087
_refine_ls_wR_factor_ref 0.1155
_reflns_Friedel_coverage 0.000
_reflns_number_gt 16042
_reflns_number_total 20045
_reflns_threshold_expression 'I > 2\s(I)'
_cod_data_source_file d3cc00898c2.cif
_cod_data_source_block cr1168
_cod_depositor_comments 'Adding full bibliography for 7131448--7131455.cif.'
_cod_database_code 7131455
_shelx_shelxl_version_number 2018/3
_chemical_oxdiff_formula C70H42O8F78Al2Fe3As10
_chemical_oxdiff_usercomment Tian_Koenig_TYM-211105-a-4
_shelx_space_group_comment
;
The symmetry employed for this shelxl refinement is uniquely defined
by the following loop, which should always be used as a source of
symmetry information in preference to the above space-group names.
They are only intended as comments.
;
_shelx_estimated_absorpt_t_max 0.579
_shelx_estimated_absorpt_t_min 0.287
_olex2_refinement_description
;
1. Restrained distances
 F35-C79 = F69-C79 = F75-C79 = F37-C5 = F19-C5 = F71-C5 = F77-C81 = F73-C81
 1.33 with sigma of 0.02
 F43-C21 = F85-C21 = F45-C21 = F89-C83 = F87-C83 = F21-C83 = F11-C41 = F83-C41
 = F41-C41
 1.33 with sigma of 0.02
 F59-C97 = F15-C97 = F61-C97
 1.33 with sigma of 0.02
 O9-C85
 1.4 with sigma of 0.02
 C21-C83
 2.55 with sigma of 0.04
 C41-C21
 2.55 with sigma of 0.04
 F77-F73
 2.2 with sigma of 0.04
 F35-F69
 2.2 with sigma of 0.04
 F69-F75
 2.2 with sigma of 0.04
 F75-F35
 2.2 with sigma of 0.04
 F37-F71
 2.2 with sigma of 0.04
 F71-F19
 2.2 with sigma of 0.04
 F19-F37
 2.2 with sigma of 0.04
 C83-C41
 2.55 with sigma of 0.04
 F43-F45
 2.2 with sigma of 0.04
 F45-F85
 2.2 with sigma of 0.04
 F85-F43
 2.2 with sigma of 0.04
 F89-F87
 2.2 with sigma of 0.04
 F87-F21
 2.2 with sigma of 0.04
 F21-F89
 2.2 with sigma of 0.04
 F11-F83
 2.2 with sigma of 0.04
 F83-F41
 2.2 with sigma of 0.04
 F41-F11
 2.2 with sigma of 0.04
 F59-F15
 2.2 with sigma of 0.04
 F15-F61
 2.2 with sigma of 0.04
 F61-F59
 2.2 with sigma of 0.04
 C33-C41 \\sim C33-C41A
 with sigma of 0.02
 C33-C83 \\sim C33-C83A
 with sigma of 0.02
 C33-C21 \\sim C33-C21A
 with sigma of 0.02
 F41-C41 \\sim F41A-C41A
 with sigma of 0.02
 F83-C41 \\sim F83A-C41A
 with sigma of 0.02
 F21-C83 \\sim F21A-C83A
 with sigma of 0.02
 F85-C21 \\sim F85A-C21A
 with sigma of 0.02
 F43-C21 \\sim F43A-C21A
 with sigma of 0.02
 F87-C83 \\sim F87A-C83A
 with sigma of 0.02
 F11-C41 \\sim F11A-C41A
 with sigma of 0.02
 F89-C83 \\sim F89A-C83A
 with sigma of 0.02
 C33-F41 \\sim C33-F41A
 with sigma of 0.04
 C33-F83 \\sim C33-F83A
 with sigma of 0.04
 C33-F21 \\sim C33-F21A
 with sigma of 0.04
 C33-F85 \\sim C33-F85A
 with sigma of 0.04
 C33-F43 \\sim C33-F43A
 with sigma of 0.04
 C33-F87 \\sim C33-F87A
 with sigma of 0.04
 C33-F11 \\sim C33-F11A
 with sigma of 0.04
 C33-F89 \\sim C33-F89A
 with sigma of 0.04
 F41-F83 \\sim F41A-F83A
 with sigma of 0.04
 F41-F11 \\sim F41A-F11A
 with sigma of 0.04
 F83-F11 \\sim F83A-F11A
 with sigma of 0.04
 F21-F87 \\sim F21A-F87A
 with sigma of 0.04
 F21-F89 \\sim F21A-F89A
 with sigma of 0.04
 F85-F43 \\sim F85A-F43A
 with sigma of 0.04
 F87-F89 \\sim F87A-F89A
 with sigma of 0.04
2. Uiso/Uaniso restraints and constraints
C23 \\sim C50 \\sim O7 \\sim O5: within 1.7A with sigma of 0.01 and sigma for
terminal atoms of 0.02 within 1.7A
C33 \\sim O13 \\sim O2: within 1.7A with sigma of 0.02 and sigma for terminal
atoms of 0.04 within 1.7A
F4 \\sim F14 \\sim F20 \\sim F22 \\sim F30 \\sim F36 \\sim F46 \\sim F52 \\sim
F64 \\sim C26 \\sim C44 \\sim C46 \\sim C54 \\sim F109 \\sim F55 \\sim F111
\\sim F7 \\sim F113 \\sim F57 \\sim F115 \\sim F29 \\sim F117 \\sim C93 \\sim
C47 \\sim C95 \\sim O12 \\sim O11: within 1.7A with sigma of 0.02 and sigma for
terminal atoms of 0.04 within 1.7A
C84 \\sim C94 \\sim C55 \\sim C59 \\sim C61 \\sim C31 \\sim C67 \\sim C17 \\sim
C69 \\sim C35 \\sim C71 \\sim C9: within 1.7A with sigma of 0.02 and sigma for
terminal atoms of 0.04 within 1.7A
C66 \\sim C78 \\sim C80 \\sim C86 \\sim C90 \\sim C53 \\sim C73 \\sim C37 \\sim
C75 \\sim C19 \\sim C77 \\sim C39: within 1.7A with sigma of 0.02 and sigma for
terminal atoms of 0.04 within 1.7A
O3 \\sim O6: within 1.7A with sigma of 0.02 and sigma for terminal atoms of
0.04 within 1.7A
F93 \\sim F74 \\sim C43 \\sim C74 \\sim F44 \\sim F91 \\sim F108 \\sim F97:
within 1.7A with sigma of 0.01 and sigma for terminal atoms of 0.02 within 1.7A
C98 \\sim C87: within 1.7A with sigma of 0.01 and sigma for terminal atoms of
0.02 within 1.7A
C85 \\sim C14 \\sim O9 \\sim O10: within 1.7A with sigma of 0.01 and sigma for
terminal atoms of 0.02 within 1.7A
F49 \\sim F118 \\sim C51 \\sim F99 \\sim F122 \\sim F88 \\sim F3 \\sim C11:
within 1.7A with sigma of 0.02 and sigma for terminal atoms of 0.04 within 1.7A
C45 \\sim C29: within 1.7A with sigma of 0.02 and sigma for terminal atoms of
0.04 within 1.7A
F69 \\sim F35 \\sim F71 \\sim F73 \\sim F37 \\sim F75 \\sim F19 \\sim F77 \\sim
C79 \\sim C5 \\sim C81 \\sim F41 \\sim F83 \\sim F21 \\sim F85 \\sim F43 \\sim
F87 \\sim F11 \\sim F89 \\sim F45 \\sim C41 \\sim C83 \\sim C21 \\sim F41A
\\sim F83A \\sim F21A \\sim F85A \\sim F43A \\sim F87A \\sim F11A \\sim F89A
\\sim C41A \\sim C83A \\sim C21A: within 1.7A with sigma of 0.02 and sigma for
terminal atoms of 0.04 within 1.7A
3. Others
 Fixed Sof: F4(0.7872) F14(0.7872) F20(0.7872) F22(0.7872) F30(0.7872)
 F36(0.7872) O6(0.6668) F44(0.7633) F46(0.7872) F52(0.7872) F64(0.7872)
 O10(0.7633) F72(0.7633) F74(0.7633) F76(0.6668) F80(0.6668) F82(0.7633)
 O12(0.7872) F86(0.7633) O13(0.7865) F88(0.7633) F90(0.6668) O7(0.7754)
 F100(0.7754) F102(0.7754) F104(0.7754) F106(0.6668) F108(0.7633) F110(0.7754)
 F112(0.6668) C14(0.7633) F114(0.7754) F116(0.7754) F118(0.7633) F120(0.4291)
 F122(0.7633) F124(0.6668) C44(0.7872) F126(0.6668) C46(0.7872) F63(0.6179)
 C50(0.7754) C54(0.7872) C66(0.4291) H66(0.4291) F2(0.7754) C74(0.7633)
 C78(0.4291) C80(0.4291) H80(0.4291) C84(0.6179) F65(0.7754) C86(0.4291)
 H86(0.4291) F33(0.6179) C90(0.4291) H90(0.4291) C94(0.6179) H94(0.6179)
 C98(0.7633) C51(0.7633) F67(0.7754) C53(0.4291) C27(0.7754) C55(0.6179)
 H55(0.6179) C57(0.6668) C29(0.7754) C59(0.6179) H59(0.6179) C15(0.6668)
 C61(0.6179) C31(0.6179) H31(0.6179) F17(0.4291) C2(0.6668) C65(0.7754)
 F69(0.31) F35(0.31) F71(0.31) F73(0.31) F37(0.31) F75(0.31) F19(0.63)
 F77(0.31) C67(0.3821) H67(0.3821) C17(0.3821) H17(0.3821) C69(0.3821)
 H69(0.3821) C35(0.3821) C71(0.3821) C9(0.3821) H9(0.3821) F39(0.3821)
 F79(0.3821) F5(0.5709) C73(0.5709) C37(0.5709) F81(0.5709) C75(0.5709)
 H75(0.5709) C19(0.5709) H19(0.5709) C77(0.5709) H77(0.5709) C39(0.5709)
 H39(0.5709) C79(0.31) C5(0.31) C81(0.31) F41(0.37) F83(0.37) F21(0.37)
 F85(0.37) F43(0.37) F87(0.37) F11(0.37) F89(0.37) F45(0.37) C41(0.37)
 C83(0.37) C21(0.37) O2(0.2135) F91(0.2367) O9(0.2367) F23(0.2367) F93(0.2367)
 F47(0.2367) F95(0.2367) F3(0.2367) F97(0.2367) C85(0.2367) F49(0.2367)
 F99(0.2367) C43(0.2367) C87(0.2367) C11(0.2367) F25(0.2246) F101(0.2246)
 F51(0.2246) F103(0.2246) F13(0.2246) F105(0.2246) C89(0.2246) C45(0.2246)
 C91(0.2246) O5(0.2246) F53(0.2246) F107(0.2246) C23(0.2246) F27(0.2246)
 F109(0.2128) F55(0.2128) F111(0.2128) F7(0.2128) F113(0.2128) F57(0.2128)
 F115(0.2128) F29(0.2128) F117(0.2128) O11(0.2128) C93(0.2128) C47(0.2128)
 C95(0.2128) F59(0.3332) F119(0.3332) F15(0.3332) F121(0.3332) F61(0.3332)
 C3(0.3332) C97(0.3332) C49(0.3332) F123(0.3332) F125(0.3332) O3(0.3332)
 F41A(0.63) F83A(0.32) F21A(0.32) F85A(0.32) F43A(0.32) F87A(0.32) F11A(0.32)
 F89A(0.32) C41A(0.32) C83A(0.32) C21A(0.32)
 Fixed U11: C12(0.035528)
 Fixed U12: C12(0.007295)
 Fixed U13: C12(0.015978)
 Fixed U22: C12(0.06)
 Fixed U23: C12(0.004)
 Fixed U33: C12(0.047)
4.a Aromatic/amide H refined with riding coordinates:
 C28(H28), C66(H66), C76(H76), C80(H80), C86(H86), C90(H90), C94(H94),
 C55(H55), C7(H7), C59(H59), C31(H31), C63(H63), C67(H67), C17(H17), C69(H69),
 C9(H9), C75(H75), C19(H19), C77(H77), C39(H39)
4.b Idealised Me refined as rotating group:
 C48(H48A,H48B,H48C), C52(H52A,H52B,H52C), C56(H56A,H56B,H56C), C60(H60A,H60B,
 H60C), C62(H62A,H62B,H62C), C64(H64A,H64B,H64C), C68(H68A,H68B,H68C), C70(H70A,
 H70B,H70C), C72(H72A,H72B,H72C), C88(H88A,H88B,H88C)
;
_olex2_submission_special_instructions 'No special instructions were received'
_oxdiff_exptl_absorpt_empirical_details
;
Empirical correction (ABSPACK) includes:
- Absorption correction using spherical harmonics
- Frame scaling
;
_oxdiff_exptl_absorpt_empirical_full_max 1.650
_oxdiff_exptl_absorpt_empirical_full_min 0.597

loop_
_space_group_symop_operation_xyz
'x, y, z'
'-x, y+1/2, -z+1/2'
'-x, -y, -z'
'x, -y-1/2, z-1/2'

loop_
_atom_site_label
_atom_site_type_symbol
_atom_site_fract_x
_atom_site_fract_y
_atom_site_fract_z
_atom_site_U_iso_or_equiv
_atom_site_adp_type
_atom_site_occupancy
_atom_site_site_symmetry_order
_atom_site_calc_flag
_atom_site_refinement_flags_posn
_atom_site_refinement_flags_adp
_atom_site_refinement_flags_occupancy
_atom_site_disorder_assembly
_atom_site_disorder_group
As1 As 0.19177(2) 0.81344(3) 0.35719(2) 0.03678(11) Uani 1 1 d . . . . .
As4 As 0.31817(2) 0.76543(3) 0.52062(2) 0.03690(11) Uani 1 1 d . . . . .
As6 As 0.30794(2) 0.61459(3) 0.47487(2) 0.03843(11) Uani 1 1 d . . . . .
As8 As 0.21006(2) 0.89227(3) 0.45081(2) 0.03707(11) Uani 1 1 d . . . . .
As10 As 0.22085(2) 0.77504(3) 0.52701(2) 0.03707(11) Uani 1 1 d . . . . .
As5 As 0.19146(2) 0.64800(3) 0.37540(2) 0.03786(11) Uani 1 1 d . . . . .
As3 As 0.30645(2) 0.88080(3) 0.44334(2) 0.03688(11) Uani 1 1 d . . . . .
As7 As 0.20993(2) 0.62427(3) 0.48073(2) 0.03750(11) Uani 1 1 d . . . . .
As2 As 0.28935(2) 0.63623(3) 0.36950(2) 0.03872(11) Uani 1 1 d . . . . .
As9 As 0.28839(2) 0.80118(3) 0.34984(2) 0.03733(11) Uani 1 1 d . . . . .
Fe1 Fe 0.34643(2) 0.73626(4) 0.42882(3) 0.03042(14) Uani 1 1 d . . . . .
Fe3 Fe 0.25347(2) 0.74451(4) 0.43501(3) 0.02912(13) Uani 1 1 d . . . . .
Fe2 Fe 0.16074(2) 0.75604(4) 0.44100(3) 0.02905(13) Uani 1 1 d . . . . .
Al1 Al 0.41282(3) 0.23929(8) 0.67339(5) 0.0282(2) Uani 1 1 d . . . . .
Al2 Al 0.08741(3) 0.25645(8) 0.61839(5) 0.0290(2) Uani 1 1 d . . . . .
F1 F 0.32413(8) 0.50543(19) 0.73897(12) 0.0537(6) Uani 1 1 d . . . . .
F4 F 0.3597(3) 0.1340(6) 0.7541(3) 0.0457(14) Uani 0.7872 1 d . U P A 1
F6 F 0.25852(8) 0.0904(2) 0.98823(12) 0.0573(7) Uani 1 1 d . . . . .
F8 F 0.35244(8) 0.4278(2) 0.57654(12) 0.0567(7) Uani 1 1 d . . . . .
F10 F 0.36045(8) 0.3942(2) 0.78665(12) 0.0603(7) Uani 1 1 d . . . . .
F12 F 0.30326(7) 0.4759(2) 0.61572(12) 0.0574(7) Uani 1 1 d . . . . .
F14 F 0.3250(3) 0.0063(10) 0.7323(6) 0.050(2) Uani 0.7872 1 d . U P A 1
F16 F 0.31502(8) 0.3261(2) 0.60842(13) 0.0615(7) Uani 1 1 d . . . . .
F18 F 0.19283(8) 0.0895(2) 0.89751(14) 0.0634(8) Uani 1 1 d . . . . .
F20 F 0.3474(3) 0.0035(6) 0.5616(5) 0.0530(18) Uani 0.7872 1 d . U P A 1
F22 F 0.3034(2) 0.1428(9) 0.6884(5) 0.057(2) Uani 0.7872 1 d . U P A 1
F24 F 0.40852(8) 0.5178(2) 0.74419(14) 0.0682(8) Uani 1 1 d . . . . .
F26 F 0.37089(10) 0.5774(2) 0.66397(15) 0.0698(8) Uani 1 1 d . . . . .
F28 F 0.16817(8) 0.2759(2) 0.71785(12) 0.0603(7) Uani 1 1 d . . . . .
F30 F 0.3700(2) -0.1008(8) 0.6702(6) 0.060(2) Uani 0.7872 1 d . U P A 1
F32 F 0.18411(9) 0.1445(2) 0.56368(14) 0.0655(8) Uani 1 1 d . . . . .
O1 O 0.05228(8) 0.2334(2) 0.55294(13) 0.0425(7) Uani 1 1 d . . . . .
O4 O 0.13434(8) 0.2605(2) 0.60107(13) 0.0441(7) Uani 1 1 d . . . . .
F34 F 0.30607(8) 0.3601(2) 0.72199(13) 0.0605(7) Uani 1 1 d . . . . .
F36 F 0.40805(15) -0.0102(3) 0.7353(3) 0.0502(11) Uani 0.7872 1 d . U P A 1
F38 F 0.41969(8) 0.4819(2) 0.65718(14) 0.0711(9) Uani 1 1 d . . . . .
F40 F 0.09427(9) 0.1256(2) 0.49140(15) 0.0714(9) Uani 1 1 d . . . . .
F42 F 0.18266(9) 0.3226(2) 0.51770(13) 0.0692(8) Uani 1 1 d . . . . .
O6 O 0.4317(5) 0.2757(11) 0.6101(8) 0.043(3) Uani 0.6668 1 d . U P B 1
F44 F -0.0011(3) 0.3453(9) 0.6196(5) 0.071(3) Uani 0.7633 1 d . U P C 1
F46 F 0.4171(3) -0.0184(5) 0.6447(5) 0.0606(19) Uani 0.7872 1 d . U P A 1
F48 F 0.17320(9) 0.4178(2) 0.68186(14) 0.0707(8) Uani 1 1 d . . . . .
F50 F 0.05556(10) 0.3979(2) 0.49845(16) 0.0744(9) Uani 1 1 d . . . . .
F52 F 0.3000(2) -0.0204(4) 0.6076(3) 0.0595(15) Uani 0.7872 1 d . U P A 1
F54 F 0.22590(8) 0.3215(3) 0.70363(14) 0.0773(10) Uani 1 1 d . . . . .
F56 F 0.15283(10) 0.4289(2) 0.56292(14) 0.0736(9) Uani 1 1 d . . . . .
F58 F 0.09666(9) 0.3072(3) 0.46270(14) 0.0770(9) Uani 1 1 d . . . . .
F60 F -0.01994(8) 0.3239(3) 0.48393(15) 0.0780(10) Uani 1 1 d . . . . .
F62 F 0.20366(10) 0.1424(2) 0.66134(16) 0.0788(9) Uani 1 1 d . . . . .
O8 O 0.38424(9) 0.3297(2) 0.69264(14) 0.0499(8) Uani 1 1 d . . . . .
F64 F 0.30893(11) 0.1197(3) 0.57340(16) 0.0505(9) Uani 0.7872 1 d . U P A 1
O10 O 0.08138(12) 0.3701(3) 0.6472(2) 0.0354(9) Uani 0.7633 1 d . U P C 1
F66 F 0.23739(8) 0.2219(3) 0.60502(17) 0.0845(11) Uani 1 1 d . . . . .
F68 F 0.21726(10) 0.4082(3) 0.59257(17) 0.0872(11) Uani 1 1 d . . . . .
F70 F 0.03679(11) 0.3410(3) 0.40891(14) 0.0852(10) Uani 1 1 d . . . . .
F72 F 0.04629(18) 0.4516(4) 0.7748(3) 0.0580(13) Uani 0.7633 1 d . . P C 1
F74 F -0.0130(2) 0.4641(5) 0.6684(4) 0.0690(19) Uani 0.7633 1 d . U P C 1
F76 F 0.4899(6) 0.1435(17) 0.5270(11) 0.099(7) Uani 0.6668 1 d . . P B 1
F78 F -0.02214(10) 0.2127(3) 0.41787(16) 0.0873(11) Uani 1 1 d . . . . .
F80 F 0.3811(3) 0.2242(10) 0.5137(8) 0.086(4) Uani 0.6668 1 d . . P B 1
F82 F 0.03183(14) 0.3127(3) 0.7364(2) 0.0594(11) Uani 0.7633 1 d . . P C 1
F84 F 0.49178(12) 0.3284(3) 0.50922(18) 0.1028(13) Uani 1 1 d . . . . .
O12 O 0.37968(13) 0.1459(3) 0.64632(19) 0.0404(10) Uani 0.7872 1 d . U P A 1
F86 F 0.09339(14) 0.3526(3) 0.7675(2) 0.0607(11) Uani 0.7633 1 d . . P C 1
O13 O 0.44642(11) 0.1996(3) 0.73581(19) 0.0419(9) Uani 0.7865 1 d . U P B 1
F88 F 0.1121(4) 0.5207(10) 0.7314(3) 0.076(2) Uani 0.7633 1 d . U P C 1
F90 F 0.4729(3) 0.4141(9) 0.5749(5) 0.060(2) Uani 0.6668 1 d . . P B 1
F92 F 0.05306(11) 0.1495(3) 0.40595(15) 0.0934(12) Uani 1 1 d . . . . .
F94 F 0.03404(11) 0.0665(2) 0.4751(2) 0.1031(14) Uani 1 1 d . . . . .
F96 F 0.48176(12) 0.1231(3) 0.62165(18) 0.0945(12) Uani 1 1 d . . . . .
F98 F -0.02216(9) 0.1758(3) 0.50888(18) 0.0902(11) Uani 1 1 d . . . . .
O7 O 0.08138(12) 0.1782(3) 0.67334(18) 0.0401(9) Uani 0.7754 1 d . U P C 1
F100 F 0.12260(12) 0.0453(3) 0.6293(2) 0.0644(10) Uani 0.7754 1 d . . P C 1
F102 F 0.1460(5) 0.0453(11) 0.7264(7) 0.117(5) Uani 0.7754 1 d . . P C 1
F104 F 0.04231(17) 0.0209(4) 0.5981(3) 0.0874(17) Uani 0.7754 1 d . . P C 1
F106 F 0.4238(4) 0.2311(11) 0.4609(5) 0.086(4) Uani 0.6668 1 d . . P B 1
F108 F 0.01107(19) 0.4798(5) 0.5880(3) 0.0847(17) Uani 0.7633 1 d . U P C 1
C1 C 0.10751(11) 0.6762(3) 0.43839(19) 0.0383(9) Uani 1 1 d . . . . .
F110 F 0.10498(15) -0.0687(3) 0.6815(3) 0.0777(13) Uani 0.7754 1 d . . P C 1
C4 C 0.11850(11) 0.7259(3) 0.4944(2) 0.0395(9) Uani 1 1 d . . . . .
C6 C 0.36225(11) 0.4103(3) 0.68293(18) 0.0336(8) Uani 1 1 d . . . . .
C8 C 0.10724(10) 0.8377(3) 0.41841(19) 0.0365(9) Uani 1 1 d . . . . .
C10 C 0.10019(11) 0.7459(3) 0.39068(19) 0.0363(9) Uani 1 1 d . . . . .
C12 C 0.44831(14) 0.2511(3) 0.5652(2) 0.047 Uani 1 1 d . . . . .
F112 F 0.43610(19) 0.0867(4) 0.5499(3) 0.0733(15) Uani 0.6668 1 d . . P B 1
C14 C 0.0589(5) 0.4237(10) 0.6780(8) 0.039(2) Uani 0.7633 1 d . U P C 1
C16 C 0.38722(11) 0.7367(3) 0.37110(19) 0.0404(10) Uani 1 1 d . . . . .
C18 C 0.11834(11) 0.8257(3) 0.48190(19) 0.0388(9) Uani 1 1 d . . . . .
C20 C 0.39573(11) 0.8155(3) 0.4109(2) 0.0441(10) Uani 1 1 d . . . . .
F114 F 0.0091(3) 0.1051(8) 0.6518(6) 0.150(5) Uani 0.7754 1 d . . P C 1
C22 C 0.26288(13) 0.1134(3) 0.9321(2) 0.0420(10) Uani 1 1 d . . . . .
C24 C 0.17374(11) 0.2856(3) 0.61590(19) 0.0373(9) Uani 1 1 d . . . . .
F116 F 0.0259(2) -0.0324(4) 0.6770(4) 0.096(2) Uani 0.7754 1 d . . P C 1
C26 C 0.33711(13) 0.0882(3) 0.7105(2) 0.0440(10) Uani 1 1 d . U . . .
F118 F 0.0880(2) 0.5520(3) 0.6338(3) 0.1027(19) Uani 0.7633 1 d . U P C 1
C28 C 0.30033(13) 0.1386(3) 0.9231(2) 0.0473(11) Uani 1 1 d . . . . .
H28 H 0.323450 0.138919 0.955860 0.057 Uiso 1 1 calc R U . . .
C30 C 0.39253(11) 0.6516(3) 0.4068(2) 0.0416(10) Uani 1 1 d . . . . .
C32 C 0.39080(13) 0.4988(4) 0.6871(2) 0.0514(11) Uani 1 1 d . . . . .
F120 F 0.1785(5) -0.1834(15) 0.7150(11) 0.097(6) Uani 0.4291 1 d . . P D 1
F122 F 0.05186(17) 0.5911(3) 0.6965(3) 0.0887(16) Uani 0.7633 1 d . U P C 1
C34 C 0.33254(12) 0.4102(3) 0.62010(19) 0.0406(9) Uani 1 1 d . . . . .
C36 C 0.40373(10) 0.6788(3) 0.46883(18) 0.0371(9) Uani 1 1 d . . . . .
F124 F 0.51626(16) 0.3025(5) 0.6062(3) 0.0819(17) Uani 0.6668 1 d . . P B 1
C38 C 0.40567(11) 0.7810(3) 0.47119(19) 0.0373(9) Uani 1 1 d . . . . .
C40 C 0.22931(13) 0.1138(3) 0.8855(2) 0.0454(10) Uani 1 1 d . . . . .
C42 C 0.33779(12) 0.4175(3) 0.73340(19) 0.0401(9) Uani 1 1 d . . . . .
C44 C 0.3890(5) -0.0178(8) 0.6762(6) 0.043(3) Uani 0.7872 1 d . U P A 1
F126 F 0.4075(2) 0.3594(7) 0.4944(4) 0.082(2) Uani 0.6668 1 d . . P B 1
C46 C 0.3596(6) 0.0658(15) 0.6616(10) 0.039(3) Uani 0.7872 1 d . U P A 1
C48 C 0.12601(13) 0.6812(4) 0.5558(2) 0.0543(12) Uani 1 1 d . . . . .
H48A H 0.137794 0.617559 0.554201 0.081 Uiso 1 1 calc R U . . .
H48B H 0.100255 0.675648 0.568746 0.081 Uiso 1 1 calc R U . . .
H48C H 0.144892 0.720966 0.584649 0.081 Uiso 1 1 calc R U . . .
F63 F 0.30233(13) 0.3757(3) 0.9399(3) 0.0740(16) Uani 0.6179 1 d . . P E 1
C50 C 0.0771(3) 0.0886(7) 0.6913(6) 0.0446(19) Uani 0.7754 1 d . U P C 1
C52 C 0.08519(13) 0.7275(3) 0.3246(2) 0.0490(11) Uani 1 1 d . . . . .
H52A H 0.096157 0.776052 0.301489 0.074 Uiso 1 1 calc R U . . .
H52B H 0.055433 0.730343 0.314349 0.074 Uiso 1 1 calc R U . . .
H52C H 0.094146 0.664200 0.314701 0.074 Uiso 1 1 calc R U . . .
C54 C 0.3280(3) 0.0434(8) 0.5996(6) 0.044(2) Uani 0.7872 1 d . U P A 1
C56 C 0.10031(12) 0.9312(3) 0.3856(2) 0.0456(10) Uani 1 1 d . . . . .
H56A H 0.117863 0.980068 0.408910 0.068 Uiso 1 1 calc R U . . .
H56B H 0.071798 0.950107 0.380646 0.068 Uiso 1 1 calc R U . . .
H56C H 0.106747 0.924621 0.345675 0.068 Uiso 1 1 calc R U . . .
C58 C 0.04017(12) 0.2331(3) 0.4922(2) 0.0400(9) Uani 1 1 d . . . . .
C60 C 0.10175(13) 0.5708(3) 0.4307(2) 0.0544(13) Uani 1 1 d . . . . .
H60A H 0.105967 0.551783 0.390969 0.082 Uiso 1 1 calc R U . . .
H60B H 0.074107 0.553748 0.433787 0.082 Uiso 1 1 calc R U . . .
H60C H 0.121417 0.537654 0.462435 0.082 Uiso 1 1 calc R U . . .
C62 C 0.41505(13) 0.6138(4) 0.5222(2) 0.0528(12) Uani 1 1 d . . . . .
H62A H 0.444180 0.599523 0.529870 0.079 Uiso 1 1 calc R U . . .
H62B H 0.399521 0.554321 0.513957 0.079 Uiso 1 1 calc R U . . .
H62C H 0.408869 0.644856 0.557862 0.079 Uiso 1 1 calc R U . . .
C64 C 0.12568(13) 0.9027(4) 0.5288(2) 0.0540(12) Uani 1 1 d . . . . .
H64A H 0.145387 0.880409 0.564605 0.081 Uiso 1 1 calc R U . . .
H64B H 0.100059 0.918777 0.540010 0.081 Uiso 1 1 calc R U . . .
H64C H 0.136406 0.959479 0.512409 0.081 Uiso 1 1 calc R U . . .
C66 C 0.2418(13) -0.372(3) 0.679(3) 0.050(5) Uani 0.4291 1 d . U P D 1
H66 H 0.242096 -0.438544 0.671164 0.060 Uiso 0.4291 1 calc R U P D 1
C68 C 0.39005(14) 0.5505(3) 0.3833(2) 0.0572(13) Uani 1 1 d . . . . .
H68A H 0.380676 0.508354 0.411873 0.086 Uiso 1 1 calc R U . . .
H68B H 0.416972 0.529899 0.378781 0.086 Uiso 1 1 calc R U . . .
H68C H 0.370875 0.547684 0.343907 0.086 Uiso 1 1 calc R U . . .
F2 F 0.1048(5) 0.1446(6) 0.7894(3) 0.129(4) Uani 0.7754 1 d . . P C 1
C70 C 0.39636(14) 0.9190(4) 0.3918(3) 0.0607(14) Uani 1 1 d . . . . .
H70A H 0.375077 0.929590 0.355231 0.091 Uiso 1 1 calc R U . . .
H70B H 0.422929 0.934034 0.383378 0.091 Uiso 1 1 calc R U . . .
H70C H 0.391471 0.960210 0.424353 0.091 Uiso 1 1 calc R U . . .
C72 C 0.41959(12) 0.8393(4) 0.5270(2) 0.0513(12) Uani 1 1 d . . . . .
H72A H 0.413407 0.805394 0.561754 0.077 Uiso 1 1 calc R U . . .
H72B H 0.405529 0.900894 0.522187 0.077 Uiso 1 1 calc R U . . .
H72C H 0.448974 0.849724 0.533893 0.077 Uiso 1 1 calc R U . . .
C74 C 0.0122(3) 0.4264(11) 0.6372(7) 0.055(2) Uani 0.7633 1 d . U P C 1
C76 C 0.30379(16) 0.1633(4) 0.8659(3) 0.0635(14) Uani 1 1 d . . . . .
H76 H 0.329585 0.179633 0.858516 0.076 Uiso 1 1 calc R U . . .
C78 C 0.2108(10) -0.3129(17) 0.6947(14) 0.047(4) Uani 0.4291 1 d . U P D 1
C80 C 0.2776(12) -0.288(2) 0.6804(17) 0.047(4) Uani 0.4291 1 d . U P D 1
H80 H 0.303024 -0.313947 0.676849 0.056 Uiso 0.4291 1 calc R U P D 1
C82 C 0.20006(15) 0.1967(4) 0.6108(3) 0.0597(13) Uani 1 1 d . . . . .
C84 C 0.2631(7) 0.3830(13) 0.9124(10) 0.054(4) Uani 0.6179 1 d . U P E 1
F65 F 0.0384(3) 0.1183(4) 0.7635(4) 0.146(4) Uani 0.7754 1 d . . P C 1
C86 C 0.2781(6) -0.2165(18) 0.6840(11) 0.043(4) Uani 0.4291 1 d . U P D 1
H86 H 0.301235 -0.182706 0.677860 0.052 Uiso 0.4291 1 calc R U P D 1
C88 C 0.37816(14) 0.7392(4) 0.3036(2) 0.0621(15) Uani 1 1 d . . . . .
H88A H 0.359834 0.686562 0.287470 0.093 Uiso 1 1 calc R U . . .
H88B H 0.403519 0.732715 0.289653 0.093 Uiso 1 1 calc R U . . .
H88C H 0.365173 0.800052 0.289366 0.093 Uiso 1 1 calc R U . . .
F33 F 0.2766(3) 0.4551(5) 0.8305(3) 0.095(2) Uani 0.6179 1 d . . P E 1
C90 C 0.2458(6) -0.1655(17) 0.6976(9) 0.046(4) Uani 0.4291 1 d . U P D 1
H90 H 0.247459 -0.098623 0.704522 0.056 Uiso 0.4291 1 calc R U P D 1
C92 C 0.05696(16) 0.3213(4) 0.4640(2) 0.0594(13) Uani 1 1 d . . . . .
C94 C 0.2370(4) 0.3442(15) 0.9467(9) 0.050(3) Uani 0.6179 1 d . U P E 1
H94 H 0.247670 0.317556 0.985498 0.060 Uiso 0.6179 1 calc R U P E 1
C96 C 0.18215(16) 0.3624(4) 0.5716(3) 0.0621(13) Uani 1 1 d . . . . .
C98 C 0.0576(3) 0.3846(7) 0.7399(5) 0.043(2) Uani 0.7633 1 d . U P C 1
C99 C 0.18567(13) 0.3259(4) 0.6809(2) 0.0558(12) Uani 1 1 d . . . . .
C25 C -0.00673(15) 0.2364(4) 0.4759(3) 0.0642(15) Uani 1 1 d . . . . .
C51 C 0.0772(4) 0.5257(8) 0.6839(6) 0.070(3) Uani 0.7633 1 d . U P C 1
F67 F 0.0824(3) 0.0015(4) 0.7822(3) 0.153(4) Uani 0.7754 1 d . . P C 1
C13 C 0.05537(16) 0.1417(4) 0.4662(3) 0.0670(16) Uani 1 1 d . . . . .
C53 C 0.2115(6) -0.2166(14) 0.7007(8) 0.046(4) Uani 0.4291 1 d . U P D 1
C27 C 0.0367(3) 0.0420(10) 0.6500(6) 0.063(3) Uani 0.7754 1 d . . P C 1
C55 C 0.1948(4) 0.3454(8) 0.9228(5) 0.045(2) Uani 0.6179 1 d . U P E 1
H55 H 0.176529 0.319395 0.944975 0.054 Uiso 0.6179 1 calc R U P E 1
C7 C 0.23213(17) 0.1381(4) 0.8285(2) 0.0642(14) Uani 1 1 d . . . . .
H7 H 0.208856 0.137171 0.796045 0.077 Uiso 1 1 calc R U . . .
C57 C 0.4828(3) 0.3262(8) 0.5649(4) 0.054(2) Uani 0.6668 1 d . . P B 1
C29 C 0.1133(3) 0.0256(6) 0.6825(4) 0.058(2) Uani 0.7754 1 d . U P C 1
C59 C 0.1803(4) 0.3856(7) 0.8658(5) 0.050(3) Uani 0.6179 1 d . U P E 1
H59 H 0.151824 0.387055 0.849289 0.060 Uiso 0.6179 1 calc R U P E 1
C15 C 0.4652(3) 0.1497(8) 0.5669(5) 0.059(3) Uani 0.6668 1 d . . P B 1
C61 C 0.2470(5) 0.4226(9) 0.8569(7) 0.059(3) Uani 0.6179 1 d . U P E 1
C31 C 0.2064(5) 0.4233(10) 0.8330(6) 0.060(4) Uani 0.6179 1 d . U P E 1
H31 H 0.196122 0.449632 0.794026 0.072 Uiso 0.6179 1 calc R U P E 1
F17 F 0.1795(2) -0.3697(6) 0.6994(3) 0.076(2) Uani 0.4291 1 d . . P D 1
C63 C 0.26981(19) 0.1644(5) 0.8191(3) 0.0776(18) Uani 1 1 d . . . . .
H63 H 0.272282 0.183347 0.779799 0.093 Uiso 1 1 calc R U . . .
C2 C 0.4151(3) 0.2678(8) 0.5073(4) 0.061(2) Uani 0.6668 1 d . . P B 1
C65 C 0.0748(4) 0.0928(7) 0.7551(5) 0.082(3) Uani 0.7754 1 d . . P C 1
C33 C 0.47784(12) 0.2246(3) 0.78450(19) 0.0434(10) Uani 1 1 d D U . . .
F69 F 0.4436(7) 0.3355(12) 0.8327(12) 0.072(6) Uani 0.31 1 d D U P B 1
F35 F 0.4872(9) 0.2473(19) 0.8861(12) 0.066(7) Uani 0.31 1 d D U P B 1
F71 F 0.4853(7) 0.0665(13) 0.8291(12) 0.086(6) Uani 0.31 1 d D U P B 1
F73 F 0.5281(4) 0.3378(11) 0.8135(6) 0.063(3) Uani 0.31 1 d D U P B 1
F37 F 0.5385(4) 0.1504(11) 0.8345(8) 0.076(5) Uani 0.31 1 d D U P B 1
F75 F 0.4311(7) 0.1719(15) 0.8466(14) 0.079(5) Uani 0.31 1 d D U P B 1
F19 F 0.5109(3) 0.0949(9) 0.7504(4) 0.143(4) Uani 0.63 1 d . U P B 3
F77 F 0.5270(6) 0.2790(16) 0.7323(9) 0.086(6) Uani 0.31 1 d D U P B 1
C67 C 0.2260(8) 0.340(2) 0.9379(13) 0.048(4) Uani 0.3821 1 d . U P F 2
H67 H 0.224964 0.307441 0.974300 0.058 Uiso 0.3821 1 calc R U P F 2
C17 C 0.1908(7) 0.3616(14) 0.8970(10) 0.054(4) Uani 0.3821 1 d . U P F 2
H17 H 0.165507 0.341298 0.904592 0.064 Uiso 0.3821 1 calc R U P F 2
C69 C 0.1912(7) 0.4135(19) 0.8434(12) 0.056(5) Uani 0.3821 1 d . U P F 2
H69 H 0.166758 0.430765 0.815741 0.067 Uiso 0.3821 1 calc R U P F 2
C35 C 0.2288(7) 0.4375(14) 0.8335(9) 0.050(4) Uani 0.3821 1 d . U P F 2
C71 C 0.2632(5) 0.4104(14) 0.8723(9) 0.038(3) Uani 0.3821 1 d . U P F 2
C9 C 0.2619(13) 0.365(2) 0.9265(13) 0.045(5) Uani 0.3821 1 d . U P F 2
H9 H 0.286382 0.352380 0.955257 0.053 Uiso 0.3821 1 calc R U P F 2
F39 F 0.2359(4) 0.4878(7) 0.7873(4) 0.111(4) Uani 0.3821 1 d . . P F 2
F79 F 0.3011(3) 0.4340(9) 0.8634(6) 0.096(4) Uani 0.3821 1 d . . P F 2
F5 F 0.2231(3) -0.0917(4) 0.7148(3) 0.115(3) Uani 0.5709 1 d . . P G 2
C73 C 0.2297(5) -0.1785(12) 0.7024(7) 0.054(4) Uani 0.5709 1 d . U P G 2
C37 C 0.2015(4) -0.2505(10) 0.7031(7) 0.045(3) Uani 0.5709 1 d . U P G 2
F81 F 0.1650(4) -0.2242(12) 0.7141(9) 0.098(5) Uani 0.5709 1 d . . P G 2
C75 C 0.2672(5) -0.1981(13) 0.6915(7) 0.049(4) Uani 0.5709 1 d . U P G 2
H75 H 0.287260 -0.150126 0.692473 0.059 Uiso 0.5709 1 calc R U P G 2
C19 C 0.2753(10) -0.3122(13) 0.6762(14) 0.048(4) Uani 0.5709 1 d . U P G 2
H19 H 0.299158 -0.335694 0.665538 0.058 Uiso 0.5709 1 calc R U P G 2
C77 C 0.2476(8) -0.359(2) 0.6806(19) 0.046(4) Uani 0.5709 1 d . U P G 2
H77 H 0.252478 -0.424685 0.675462 0.055 Uiso 0.5709 1 calc R U P G 2
C39 C 0.2093(7) -0.3426(10) 0.6914(11) 0.048(4) Uani 0.5709 1 d . U P G 2
H39 H 0.189974 -0.392187 0.690565 0.058 Uiso 0.5709 1 calc R U P G 2
C79 C 0.4575(5) 0.2460(13) 0.8358(8) 0.061(4) Uani 0.31 1 d D U P B 1
C5 C 0.5022(6) 0.1292(18) 0.8005(11) 0.088(5) Uani 0.31 1 d D U P B 1
C81 C 0.5017(4) 0.3020(16) 0.7667(8) 0.065(4) Uani 0.31 1 d D U P B 1
F41 F 0.4790(5) 0.3843(9) 0.8178(7) 0.116(4) Uani 0.37 1 d D U P B 2
F83 F 0.4876(8) 0.2769(16) 0.8885(9) 0.075(6) Uani 0.37 1 d D U P B 2
F21 F 0.4494(4) 0.1124(12) 0.8322(7) 0.105(4) Uani 0.37 1 d D U P B 2
F85 F 0.5177(6) 0.3316(9) 0.7394(6) 0.112(4) Uani 0.37 1 d D U P B 2
F43 F 0.5485(4) 0.2761(13) 0.8238(5) 0.110(5) Uani 0.37 1 d D U P B 2
F87 F 0.5171(4) 0.1128(9) 0.8527(5) 0.098(4) Uani 0.37 1 d D U P B 2
F11 F 0.4293(4) 0.2848(14) 0.8314(6) 0.097(5) Uani 0.37 1 d D U P B 2
F89 F 0.4857(4) 0.0648(7) 0.7662(6) 0.107(4) Uani 0.37 1 d D U P B 2
F45 F 0.5364(4) 0.1841(9) 0.7447(6) 0.073(3) Uani 0.37 1 d D U P B 2
C41 C 0.4679(4) 0.2972(12) 0.8311(7) 0.072(4) Uani 0.37 1 d D U P B 2
C83 C 0.4839(4) 0.1245(11) 0.8100(7) 0.069(4) Uani 0.37 1 d D U P B 2
C21 C 0.5207(4) 0.2539(10) 0.7726(6) 0.062(3) Uani 0.37 1 d D U P B 2
O2 O 0.4566(5) 0.2508(11) 0.7316(7) 0.047(4) Uani 0.2135 1 d . U P B 2
F91 F 0.0018(8) 0.327(3) 0.6302(17) 0.055(5) Uani 0.2367 1 d . U P C 2
O9 O 0.0759(4) 0.3347(10) 0.6672(7) 0.037(2) Uani 0.2367 1 d D U P C 2
F23 F 0.0424(7) 0.5004(14) 0.7621(11) 0.084(7) Uani 0.2367 1 d . . P C 2
F93 F -0.0044(6) 0.4958(17) 0.6567(12) 0.069(5) Uani 0.2367 1 d . U P C 2
F47 F 0.0172(5) 0.3531(13) 0.7453(8) 0.075(5) Uani 0.2367 1 d . . P C 2
F95 F 0.0846(8) 0.3896(15) 0.7795(11) 0.136(12) Uani 0.2367 1 d . . P C 2
F3 F 0.1082(12) 0.532(3) 0.7077(12) 0.073(6) Uani 0.2367 1 d . U P C 2
F97 F 0.0229(6) 0.4562(17) 0.5801(10) 0.085(5) Uani 0.2367 1 d . U P C 2
C85 C 0.0545(18) 0.420(3) 0.669(3) 0.038(4) Uani 0.2367 1 d D U P C 2
F49 F 0.0972(6) 0.4935(12) 0.6220(10) 0.109(6) Uani 0.2367 1 d . U P C 2
F99 F 0.0596(8) 0.5848(14) 0.6610(12) 0.116(6) Uani 0.2367 1 d . U P C 2
C43 C 0.0217(12) 0.438(4) 0.636(3) 0.066(4) Uani 0.2367 1 d . U P C 2
C87 C 0.0477(11) 0.410(3) 0.742(2) 0.052(6) Uani 0.2367 1 d . U P C 2
C11 C 0.0809(19) 0.500(3) 0.671(3) 0.091(8) Uani 0.2367 1 d . U P C 2
F25 F 0.0526(6) -0.0325(14) 0.6204(12) 0.099(6) Uani 0.2246 1 d . . P C 2
F101 F 0.1082(6) -0.0788(13) 0.7265(10) 0.102(7) Uani 0.2246 1 d . . P C 2
F51 F 0.0106(9) 0.1062(15) 0.6345(10) 0.056(6) Uani 0.2246 1 d . . P C 2
F103 F 0.0347(8) -0.026(2) 0.7134(9) 0.096(8) Uani 0.2246 1 d . . P C 2
F13 F 0.0483(7) 0.1666(14) 0.7507(10) 0.111(8) Uani 0.2246 1 d . . P C 2
F105 F 0.0870(6) 0.0585(15) 0.7993(8) 0.083(5) Uani 0.2246 1 d . . P C 2
C89 C 0.0450(13) 0.039(4) 0.6752(17) 0.068(13) Uani 0.2246 1 d . . P C 2
C45 C 0.1208(12) -0.008(3) 0.708(2) 0.075(7) Uani 0.2246 1 d . U P C 2
C91 C 0.0928(12) 0.115(5) 0.7658(18) 0.12(3) Uani 0.2246 1 d . . P C 2
O5 O 0.0964(4) 0.1482(11) 0.6571(7) 0.046(3) Uani 0.2246 1 d . U P C 2
F53 F 0.1308(4) -0.0198(13) 0.6519(6) 0.071(4) Uani 0.2246 1 d . . P C 2
F107 F 0.1517(12) 0.028(3) 0.7367(17) 0.065(7) Uani 0.2246 1 d . . P C 2
C23 C 0.0868(10) 0.073(3) 0.693(2) 0.041(4) Uani 0.2246 1 d . U P C 2
F27 F 0.1142(9) 0.1823(18) 0.7708(11) 0.090(7) Uani 0.2246 1 d . . P C 2
F109 F 0.3645(11) 0.114(2) 0.7718(10) 0.044(5) Uani 0.2128 1 d . U P A 2
F55 F 0.3145(9) 0.016(3) 0.725(2) 0.038(5) Uani 0.2128 1 d . U P A 2
F111 F 0.3550(11) 0.027(2) 0.5557(18) 0.043(5) Uani 0.2128 1 d . U P A 2
F7 F 0.3150(8) 0.154(3) 0.6967(18) 0.038(5) Uani 0.2128 1 d . U P A 2
F113 F 0.3567(9) -0.110(3) 0.664(2) 0.053(6) Uani 0.2128 1 d . U P A 2
F57 F 0.4009(6) -0.0511(11) 0.7404(9) 0.047(4) Uani 0.2128 1 d . U P A 2
F115 F 0.4139(12) -0.0517(18) 0.6525(17) 0.053(6) Uani 0.2128 1 d . U P A 2
F29 F 0.3032(9) 0.0181(14) 0.6029(12) 0.055(5) Uani 0.2128 1 d . U P A 2
F117 F 0.3290(5) 0.1522(10) 0.5862(6) 0.053(3) Uani 0.2128 1 d . U P A 2
O11 O 0.3956(4) 0.1251(10) 0.6706(7) 0.033(3) Uani 0.2128 1 d . U P A 2
C93 C 0.3849(19) -0.037(4) 0.686(3) 0.043(6) Uani 0.2128 1 d . U P A 2
C47 C 0.364(2) 0.074(6) 0.657(4) 0.035(5) Uani 0.2128 1 d . U P A 2
C95 C 0.3371(13) 0.063(3) 0.604(3) 0.042(5) Uani 0.2128 1 d . U P A 2
F59 F 0.4096(4) 0.1056(8) 0.5282(6) 0.079(3) Uani 0.3332 1 d D . P B 2
F119 F 0.4291(9) 0.3885(15) 0.5120(12) 0.171(12) Uani 0.3332 1 d . . P B 2
F15 F 0.4217(11) 0.200(2) 0.4594(10) 0.102(10) Uani 0.3332 1 d D . P B 2
F121 F 0.4812(9) 0.391(2) 0.5913(12) 0.116(10) Uani 0.3332 1 d . . P B 2
F61 F 0.3782(7) 0.243(2) 0.5157(17) 0.078(8) Uani 0.3332 1 d D . P B 2
C3 C 0.4580(11) 0.341(2) 0.5376(17) 0.112(11) Uani 0.3332 1 d . . P B 2
C97 C 0.4138(6) 0.2000(12) 0.5152(7) 0.060(4) Uani 0.3332 1 d D . P B 2
C49 C 0.4838(7) 0.179(2) 0.5792(11) 0.071(6) Uani 0.3332 1 d . . P B 3
F123 F 0.4956(10) 0.131(3) 0.540(2) 0.066(6) Uani 0.3332 1 d . . P B 3
F125 F 0.5180(3) 0.2210(14) 0.6076(7) 0.124(6) Uani 0.3332 1 d . . P B 3
O3 O 0.4373(10) 0.262(2) 0.6228(16) 0.052(6) Uani 0.3332 1 d . U P B 2
F41A F 0.4785(2) 0.3734(5) 0.7413(4) 0.151(4) Uani 0.63 1 d D U P B 3
F83A F 0.5131(4) 0.3595(10) 0.8379(8) 0.094(5) Uani 0.32 1 d D U P B 3
F21A F 0.4290(6) 0.2095(19) 0.8412(13) 0.100(7) Uani 0.32 1 d D U P B 3
F85A F 0.5298(6) 0.2312(15) 0.7330(8) 0.078(6) Uani 0.32 1 d D U P B 3
F43A F 0.5484(4) 0.1957(15) 0.8215(7) 0.082(5) Uani 0.32 1 d D U P B 3
F87A F 0.4947(5) 0.1991(11) 0.8920(7) 0.075(5) Uani 0.32 1 d D U P B 3
F11A F 0.4506(5) 0.3669(12) 0.8198(9) 0.080(6) Uani 0.32 1 d D U P B 3
F89A F 0.4720(6) 0.0840(12) 0.8412(9) 0.084(6) Uani 0.32 1 d D U P B 3
C41A C 0.4793(5) 0.3329(12) 0.7960(9) 0.079(5) Uani 0.32 1 d D U P B 3
C83A C 0.4697(5) 0.1754(14) 0.8412(7) 0.063(4) Uani 0.32 1 d D U P B 3
C21A C 0.5167(4) 0.1807(16) 0.7721(8) 0.069(4) Uani 0.32 1 d D U P B 3

loop_
_atom_site_aniso_label
_atom_site_aniso_U_11
_atom_site_aniso_U_22
_atom_site_aniso_U_33
_atom_site_aniso_U_23
_atom_site_aniso_U_13
_atom_site_aniso_U_12
As1 0.0298(2) 0.0450(3) 0.0343(2) 0.00915(19) 0.00446(17) 0.00156(18)
As4 0.0293(2) 0.0490(3) 0.0310(2) -0.00021(19) 0.00367(17) -0.00106(18)
As6 0.0299(2) 0.0368(2) 0.0479(3) 0.0099(2) 0.00722(18) 0.00296(17)
As8 0.0305(2) 0.0319(2) 0.0482(3) -0.00048(19) 0.00750(18) -0.00115(17)
As10 0.0292(2) 0.0493(3) 0.0311(2) -0.00059(19) 0.00340(17) 0.00059(18)
As5 0.0331(2) 0.0383(2) 0.0411(3) -0.00723(19) 0.00599(18) -0.00284(18)
As3 0.0312(2) 0.0336(2) 0.0451(3) -0.00006(19) 0.00691(18) -0.00196(17)
As7 0.0305(2) 0.0357(2) 0.0464(3) 0.0105(2) 0.00879(18) 0.00281(17)
As2 0.0314(2) 0.0416(2) 0.0424(3) -0.0083(2) 0.00637(18) -0.00097(18)
As9 0.0302(2) 0.0483(3) 0.0325(2) 0.0076(2) 0.00470(17) 0.00150(18)
Fe1 0.0235(3) 0.0355(3) 0.0314(3) 0.0018(3) 0.0043(2) -0.0002(2)
Fe3 0.0241(3) 0.0316(3) 0.0305(3) 0.0020(2) 0.0037(2) 0.0002(2)
Fe2 0.0233(3) 0.0321(3) 0.0309(3) 0.0028(2) 0.0040(2) 0.0004(2)
Al1 0.0243(5) 0.0342(6) 0.0267(5) 0.0015(4) 0.0071(4) 0.0025(4)
Al2 0.0217(5) 0.0334(6) 0.0326(6) 0.0020(5) 0.0070(4) 0.0002(4)
F1 0.0530(14) 0.0571(16) 0.0557(16) -0.0052(13) 0.0219(12) 0.0135(12)
F4 0.044(3) 0.062(4) 0.031(4) -0.010(3) 0.008(3) -0.003(2)
F6 0.0569(15) 0.0691(18) 0.0470(16) 0.0104(13) 0.0136(12) 0.0060(13)
F8 0.0586(15) 0.0722(18) 0.0412(15) 0.0017(13) 0.0154(12) 0.0057(14)
F10 0.0547(15) 0.084(2) 0.0436(15) 0.0131(14) 0.0146(12) 0.0172(14)
F12 0.0473(14) 0.0705(18) 0.0504(16) 0.0028(13) 0.0026(12) 0.0268(13)
F14 0.036(5) 0.063(4) 0.052(3) 0.007(3) 0.011(4) -0.005(4)
F16 0.0539(15) 0.0591(17) 0.0640(18) -0.0171(14) -0.0030(13) -0.0111(13)
F18 0.0454(14) 0.0594(17) 0.080(2) 0.0002(15) 0.0032(14) -0.0007(13)
F20 0.067(4) 0.052(4) 0.041(3) -0.002(3) 0.014(3) -0.005(3)
F22 0.037(5) 0.071(4) 0.063(4) -0.005(3) 0.012(4) 0.015(4)
F24 0.0519(16) 0.088(2) 0.0640(19) -0.0247(16) 0.0108(14) -0.0254(15)
F26 0.085(2) 0.0423(15) 0.087(2) 0.0024(15) 0.0294(18) -0.0104(15)
F28 0.0521(15) 0.088(2) 0.0410(15) -0.0023(14) 0.0103(12) -0.0011(14)
F30 0.071(5) 0.032(4) 0.072(4) 0.001(3) 0.005(4) 0.005(4)
F32 0.0736(19) 0.0594(17) 0.067(2) -0.0112(15) 0.0223(15) 0.0142(15)
O1 0.0287(13) 0.0601(19) 0.0367(16) 0.0007(14) 0.0026(12) -0.0017(12)
O4 0.0224(13) 0.067(2) 0.0447(17) -0.0128(14) 0.0109(12) -0.0078(12)
F34 0.0465(14) 0.0693(18) 0.0728(19) -0.0057(15) 0.0283(14) -0.0186(13)
F36 0.049(2) 0.054(3) 0.045(2) 0.012(2) 0.0027(18) 0.011(2)
F38 0.0472(15) 0.095(2) 0.079(2) -0.0105(18) 0.0320(15) -0.0226(15)
F40 0.0601(17) 0.0629(18) 0.080(2) -0.0172(16) -0.0077(15) 0.0249(14)
F42 0.0649(18) 0.095(2) 0.0542(18) 0.0055(17) 0.0272(14) -0.0050(16)
O6 0.055(5) 0.043(3) 0.037(7) 0.015(3) 0.024(4) 0.016(3)
F44 0.045(3) 0.093(7) 0.066(4) -0.030(4) -0.006(3) 0.017(3)
F46 0.053(3) 0.076(5) 0.058(3) 0.008(4) 0.022(2) 0.022(4)
F48 0.0668(18) 0.0635(19) 0.077(2) -0.0262(16) 0.0057(16) -0.0037(15)
F50 0.098(2) 0.0440(16) 0.082(2) 0.0026(16) 0.0224(19) -0.0019(16)
F52 0.052(3) 0.057(3) 0.063(3) -0.003(3) 0.000(2) -0.028(3)
F54 0.0332(13) 0.119(3) 0.071(2) -0.0082(19) -0.0085(13) -0.0127(15)
F56 0.095(2) 0.0492(16) 0.072(2) 0.0109(15) 0.0084(17) 0.0119(16)
F58 0.0606(18) 0.110(3) 0.064(2) 0.0159(19) 0.0213(15) -0.0033(18)
F60 0.0498(16) 0.092(2) 0.082(2) -0.0154(19) -0.0069(15) 0.0315(16)
F62 0.087(2) 0.069(2) 0.078(2) 0.0213(18) 0.0125(18) 0.0267(18)
O8 0.0453(16) 0.0507(18) 0.0557(19) 0.0038(15) 0.0158(14) 0.0175(14)
F64 0.049(2) 0.051(2) 0.043(2) 0.0007(17) -0.0086(16) 0.0053(17)
O10 0.0316(18) 0.034(2) 0.044(3) 0.0016(17) 0.0140(16) -0.0005(16)
F66 0.0355(15) 0.116(3) 0.108(3) -0.005(2) 0.0293(16) 0.0210(16)
F68 0.070(2) 0.095(3) 0.098(3) 0.008(2) 0.0214(18) -0.0469(18)
F70 0.094(2) 0.102(3) 0.0545(19) 0.0283(18) 0.0050(17) 0.020(2)
F72 0.058(3) 0.069(4) 0.053(3) -0.018(3) 0.023(2) -0.008(3)
F74 0.037(3) 0.093(5) 0.080(4) -0.023(3) 0.020(2) 0.014(3)
F76 0.095(9) 0.107(8) 0.116(14) -0.005(8) 0.066(9) 0.045(5)
F78 0.0600(19) 0.109(3) 0.074(2) -0.028(2) -0.0263(16) 0.0147(18)
F80 0.052(7) 0.095(7) 0.100(8) 0.024(6) -0.008(5) -0.027(5)
F82 0.058(3) 0.061(3) 0.070(3) -0.001(2) 0.036(2) -0.010(2)
F84 0.127(3) 0.108(3) 0.103(3) -0.007(2) 0.089(3) -0.030(2)
O12 0.042(2) 0.038(2) 0.038(2) 0.0028(18) 0.0014(18) -0.0047(19)
F86 0.056(2) 0.070(3) 0.050(3) 0.004(2) -0.0004(19) 0.013(2)
O13 0.035(2) 0.047(2) 0.040(2) 0.009(2) -0.0018(16) 0.0000(18)
F88 0.069(4) 0.089(5) 0.076(5) -0.027(5) 0.031(4) -0.039(4)
F90 0.072(3) 0.059(5) 0.057(5) 0.008(3) 0.030(3) -0.012(3)
F92 0.100(3) 0.110(3) 0.059(2) -0.036(2) -0.0074(18) 0.039(2)
F94 0.090(2) 0.0456(18) 0.152(4) -0.022(2) -0.020(2) -0.0092(17)
F96 0.098(3) 0.093(3) 0.091(3) 0.024(2) 0.019(2) 0.047(2)
F98 0.0407(16) 0.107(3) 0.116(3) 0.014(2) 0.0039(17) -0.0206(17)
O7 0.040(2) 0.038(2) 0.048(2) 0.0111(17) 0.0217(17) 0.0034(16)
F100 0.069(2) 0.050(2) 0.085(3) -0.010(2) 0.041(2) -0.0017(19)
F102 0.082(5) 0.093(8) 0.147(8) 0.004(5) -0.034(4) 0.024(5)
F104 0.077(3) 0.068(3) 0.102(5) -0.005(3) -0.015(3) -0.025(3)
F106 0.097(6) 0.109(10) 0.047(5) 0.001(5) 0.008(4) -0.031(5)
F108 0.089(4) 0.112(5) 0.054(3) 0.023(3) 0.017(3) 0.068(3)
C1 0.0230(17) 0.042(2) 0.047(2) 0.0093(19) 0.0030(16) -0.0036(16)
F110 0.088(3) 0.036(2) 0.112(4) 0.009(3) 0.031(3) 0.010(2)
C4 0.0251(18) 0.053(3) 0.042(2) 0.014(2) 0.0103(16) 0.0008(17)
C6 0.0279(18) 0.035(2) 0.039(2) -0.0007(17) 0.0091(16) 0.0036(15)
C8 0.0241(17) 0.042(2) 0.043(2) 0.0074(18) 0.0075(16) 0.0039(16)
C10 0.0219(17) 0.044(2) 0.041(2) 0.0046(18) 0.0024(15) 0.0002(15)
C12 0.043 0.060 0.047 0.004 0.026 0.008
F112 0.092(4) 0.062(3) 0.076(4) -0.016(3) 0.040(3) -0.015(3)
C14 0.030(4) 0.043(3) 0.043(6) -0.010(3) 0.009(3) 0.005(3)
C16 0.0239(18) 0.061(3) 0.037(2) 0.001(2) 0.0093(16) 0.0007(17)
C18 0.0266(18) 0.049(2) 0.042(2) -0.0029(19) 0.0099(16) 0.0028(17)
C20 0.0264(18) 0.057(3) 0.049(3) 0.009(2) 0.0084(17) -0.0038(18)
F114 0.053(4) 0.121(7) 0.279(15) 0.005(8) 0.042(7) 0.000(4)
C22 0.047(2) 0.039(2) 0.039(2) -0.0018(18) 0.0077(18) 0.0073(18)
C24 0.0214(17) 0.045(2) 0.046(2) 0.0006(19) 0.0084(16) -0.0013(16)
F116 0.094(4) 0.057(3) 0.158(7) 0.006(4) 0.073(5) -0.023(3)
C26 0.038(2) 0.047(3) 0.047(3) 0.000(2) 0.0101(19) -0.004(2)
F118 0.175(5) 0.036(2) 0.131(5) 0.005(3) 0.106(4) 0.001(3)
C28 0.044(2) 0.044(2) 0.053(3) -0.002(2) 0.008(2) 0.0072(19)
C30 0.0259(18) 0.052(3) 0.049(3) -0.003(2) 0.0125(17) 0.0053(17)
C32 0.043(2) 0.064(3) 0.050(3) -0.009(2) 0.017(2) -0.014(2)
F120 0.078(12) 0.132(16) 0.080(7) -0.001(10) 0.018(9) 0.062(9)
F122 0.125(4) 0.043(2) 0.119(5) -0.011(3) 0.071(4) 0.010(2)
C34 0.036(2) 0.046(2) 0.040(2) -0.0010(19) 0.0088(17) 0.0042(18)
C36 0.0223(17) 0.050(2) 0.037(2) 0.0014(19) 0.0034(15) 0.0046(16)
F124 0.041(3) 0.108(5) 0.091(4) 0.002(4) 0.002(2) -0.005(3)
C38 0.0233(17) 0.043(2) 0.045(2) -0.0017(19) 0.0054(16) -0.0014(16)
C40 0.045(2) 0.039(2) 0.051(3) -0.007(2) 0.008(2) 0.0066(18)
C42 0.033(2) 0.046(2) 0.042(2) 0.0031(19) 0.0106(17) 0.0028(18)
C44 0.047(5) 0.042(5) 0.040(5) 0.006(3) 0.008(4) 0.003(4)
F126 0.070(4) 0.097(6) 0.072(4) 0.037(4) 0.000(3) 0.000(3)
C46 0.036(5) 0.035(4) 0.045(5) -0.003(4) 0.011(4) -0.011(3)
C48 0.038(2) 0.079(3) 0.049(3) 0.023(3) 0.016(2) 0.007(2)
F63 0.044(2) 0.057(3) 0.119(5) -0.025(3) 0.013(3) -0.002(2)
C50 0.045(5) 0.038(4) 0.055(3) 0.010(3) 0.020(4) 0.006(3)
C52 0.038(2) 0.058(3) 0.046(3) 0.001(2) -0.0026(19) -0.002(2)
C54 0.043(5) 0.043(6) 0.047(4) -0.003(4) 0.007(4) -0.002(4)
C56 0.038(2) 0.041(2) 0.058(3) 0.012(2) 0.0102(19) 0.0073(18)
C58 0.035(2) 0.039(2) 0.040(2) -0.0025(18) -0.0018(17) 0.0022(17)
C60 0.040(2) 0.039(2) 0.078(4) 0.016(2) 0.000(2) -0.0109(19)
C62 0.034(2) 0.066(3) 0.057(3) 0.017(2) 0.006(2) 0.013(2)
C64 0.045(2) 0.067(3) 0.051(3) -0.012(2) 0.011(2) 0.012(2)
C66 0.053(9) 0.045(10) 0.047(7) -0.003(7) 0.001(7) -0.006(7)
C68 0.043(2) 0.056(3) 0.073(3) -0.018(3) 0.015(2) 0.004(2)
F2 0.266(14) 0.077(6) 0.036(4) 0.002(3) 0.014(5) 0.031(7)
C70 0.043(2) 0.054(3) 0.086(4) 0.022(3) 0.016(2) -0.007(2)
C72 0.033(2) 0.063(3) 0.055(3) -0.011(2) 0.0047(19) -0.007(2)
C74 0.031(4) 0.073(5) 0.064(4) -0.010(4) 0.013(4) 0.017(4)
C76 0.063(3) 0.066(3) 0.069(4) 0.010(3) 0.031(3) 0.012(3)
C78 0.048(6) 0.039(11) 0.046(6) 0.006(9) -0.005(5) -0.011(8)
C80 0.048(6) 0.047(10) 0.039(6) -0.002(9) -0.004(5) 0.000(9)
C82 0.049(3) 0.069(3) 0.062(3) 0.007(3) 0.016(2) 0.015(2)
C84 0.054(5) 0.040(7) 0.067(10) -0.011(6) 0.013(8) 0.000(6)
F65 0.248(9) 0.067(4) 0.187(7) 0.022(4) 0.187(7) 0.012(5)
C86 0.046(8) 0.042(8) 0.039(7) -0.001(6) 0.000(6) 0.020(6)
C88 0.040(2) 0.109(5) 0.041(3) 0.006(3) 0.016(2) 0.001(3)
F33 0.152(7) 0.068(4) 0.089(6) -0.022(4) 0.080(5) -0.022(5)
C90 0.048(10) 0.049(7) 0.038(6) -0.005(5) -0.001(7) 0.006(8)
C92 0.062(3) 0.065(3) 0.051(3) 0.006(3) 0.011(2) 0.009(3)
C94 0.045(7) 0.037(5) 0.062(7) -0.003(4) -0.002(5) 0.000(5)
C96 0.054(3) 0.066(3) 0.067(4) 0.002(3) 0.013(3) -0.005(3)
C98 0.033(5) 0.054(6) 0.043(3) -0.010(4) 0.012(3) 0.006(3)
C99 0.034(2) 0.065(3) 0.064(3) -0.008(3) 0.002(2) -0.005(2)
C25 0.041(3) 0.077(4) 0.064(4) -0.010(3) -0.010(2) 0.008(3)
C51 0.088(6) 0.047(6) 0.090(7) -0.009(5) 0.053(5) -0.012(5)
F67 0.340(11) 0.061(3) 0.085(5) 0.039(3) 0.104(6) 0.030(5)
C13 0.054(3) 0.060(3) 0.076(4) -0.021(3) -0.007(3) 0.018(3)
C53 0.048(10) 0.050(11) 0.039(6) 0.007(8) 0.009(7) 0.006(7)
C27 0.054(7) 0.064(6) 0.075(9) 0.010(8) 0.026(6) -0.019(6)
C55 0.051(5) 0.041(5) 0.040(6) 0.000(4) 0.000(5) -0.005(4)
C7 0.069(3) 0.073(4) 0.043(3) -0.007(3) -0.004(2) 0.020(3)
C57 0.039(4) 0.071(6) 0.058(5) -0.008(5) 0.026(4) -0.007(4)
C29 0.060(5) 0.038(4) 0.076(6) 0.001(4) 0.019(4) 0.011(3)
C59 0.061(6) 0.043(5) 0.038(6) -0.010(4) -0.007(4) 0.012(4)
C15 0.059(6) 0.058(6) 0.067(6) -0.009(5) 0.025(5) 0.005(5)
C61 0.075(10) 0.045(6) 0.062(9) -0.010(6) 0.023(7) 0.010(7)
C31 0.089(10) 0.050(6) 0.041(5) -0.013(4) 0.013(7) 0.003(8)
F17 0.049(4) 0.104(6) 0.072(5) 0.013(4) 0.007(3) -0.024(4)
C63 0.090(4) 0.101(5) 0.047(3) 0.014(3) 0.026(3) 0.032(4)
C2 0.059(5) 0.075(6) 0.050(5) 0.012(5) 0.011(4) -0.010(5)
C65 0.126(10) 0.062(5) 0.067(7) 0.010(5) 0.039(7) 0.019(6)
C33 0.033(2) 0.056(3) 0.037(2) 0.005(2) -0.0008(17) 0.0080(19)
F69 0.063(10) 0.065(12) 0.083(9) -0.021(9) 0.003(7) 0.005(8)
F35 0.063(10) 0.101(17) 0.032(8) -0.017(10) 0.002(7) -0.006(12)
F71 0.100(12) 0.047(6) 0.095(11) 0.036(7) -0.015(9) 0.017(7)
F73 0.040(6) 0.074(9) 0.064(7) -0.010(6) -0.010(5) -0.022(6)
F37 0.052(9) 0.077(10) 0.080(11) -0.009(8) -0.026(7) 0.022(7)
F75 0.071(9) 0.119(13) 0.053(8) -0.002(9) 0.025(6) -0.051(8)
F19 0.096(5) 0.191(9) 0.117(6) -0.071(6) -0.029(5) 0.088(6)
F77 0.048(6) 0.133(16) 0.092(9) 0.032(12) 0.047(6) 0.026(10)
C67 0.060(10) 0.039(7) 0.049(8) 0.000(6) 0.018(8) 0.001(8)
C17 0.069(8) 0.042(8) 0.052(11) -0.007(9) 0.018(9) -0.006(7)
C69 0.060(10) 0.051(8) 0.055(10) -0.008(8) 0.009(8) 0.006(8)
C35 0.066(11) 0.040(7) 0.043(8) -0.007(6) 0.007(8) 0.005(8)
C71 0.043(8) 0.033(7) 0.040(8) -0.011(6) 0.017(7) 0.012(6)
C9 0.057(8) 0.035(9) 0.043(9) 0.001(7) 0.012(7) 0.002(7)
F39 0.206(13) 0.072(6) 0.057(6) 0.004(5) 0.031(7) 0.003(7)
F79 0.070(7) 0.097(9) 0.132(12) -0.059(8) 0.045(6) -0.024(6)
F5 0.151(7) 0.052(4) 0.118(6) -0.018(4) -0.022(5) 0.028(4)
C73 0.056(10) 0.052(8) 0.048(5) 0.002(5) -0.005(7) 0.007(7)
C37 0.043(6) 0.043(8) 0.045(5) 0.010(6) 0.000(4) 0.008(5)
F81 0.056(6) 0.155(14) 0.078(5) 0.010(8) 0.005(5) 0.052(6)
C75 0.058(9) 0.049(8) 0.035(5) 0.005(5) -0.001(6) 0.005(6)
C19 0.054(6) 0.038(8) 0.048(6) 0.005(6) 0.000(5) 0.005(7)
C77 0.048(8) 0.038(9) 0.048(6) 0.006(6) 0.002(6) 0.006(7)
C39 0.052(6) 0.037(8) 0.049(5) 0.005(7) -0.002(5) 0.005(7)
C79 0.042(8) 0.096(11) 0.041(7) -0.016(9) 0.003(6) -0.025(8)
C5 0.077(11) 0.094(10) 0.081(10) -0.009(9) -0.007(10) 0.004(10)
C81 0.032(7) 0.092(10) 0.069(9) 0.002(9) 0.006(7) -0.026(7)
F41 0.120(10) 0.089(8) 0.152(11) -0.019(8) 0.059(9) 0.032(8)
F83 0.073(8) 0.111(14) 0.039(7) -0.019(8) 0.009(6) 0.002(8)
F21 0.080(8) 0.114(10) 0.123(10) 0.040(8) 0.030(8) -0.028(7)
F85 0.169(11) 0.090(9) 0.104(8) 0.028(7) 0.087(8) 0.005(8)
F43 0.086(9) 0.147(12) 0.104(9) -0.044(9) 0.033(7) -0.080(9)
F87 0.103(9) 0.094(8) 0.092(8) 0.049(6) 0.011(7) 0.038(7)
F11 0.073(8) 0.162(13) 0.053(6) -0.013(10) 0.010(6) 0.061(9)
F89 0.129(10) 0.048(5) 0.156(11) -0.029(6) 0.057(9) -0.026(6)
F45 0.065(6) 0.095(9) 0.067(7) 0.008(6) 0.033(5) 0.015(6)
C41 0.058(8) 0.094(10) 0.060(8) -0.014(9) 0.003(7) 0.005(8)
C83 0.054(8) 0.078(9) 0.073(9) 0.011(8) 0.010(7) -0.026(8)
C21 0.057(7) 0.089(9) 0.047(7) -0.005(8) 0.030(6) -0.007(7)
O2 0.049(8) 0.042(8) 0.042(8) -0.001(7) -0.004(6) 0.000(7)
F91 0.027(8) 0.064(9) 0.079(10) -0.012(8) 0.021(8) -0.012(7)
O9 0.031(5) 0.040(5) 0.042(6) -0.013(5) 0.012(4) 0.014(5)
F23 0.064(9) 0.079(13) 0.099(17) -0.047(13) -0.002(9) 0.012(11)
F93 0.037(8) 0.082(10) 0.087(10) -0.015(8) 0.013(7) 0.037(7)
F47 0.058(10) 0.093(13) 0.082(11) -0.024(9) 0.031(8) -0.022(8)
F95 0.141(19) 0.101(15) 0.122(17) -0.065(13) -0.064(14) 0.082(13)
F3 0.055(10) 0.074(11) 0.097(17) -0.020(15) 0.030(14) -0.031(8)
F97 0.088(10) 0.106(10) 0.059(8) -0.005(7) 0.013(7) 0.068(8)
C85 0.033(6) 0.040(6) 0.043(7) -0.006(6) 0.011(6) 0.002(6)
F49 0.146(13) 0.053(9) 0.163(15) 0.011(10) 0.113(12) -0.010(9)
F99 0.175(15) 0.043(9) 0.158(15) 0.009(11) 0.096(13) 0.002(10)
C43 0.048(7) 0.084(7) 0.068(6) -0.016(6) 0.015(7) 0.030(7)
C87 0.040(11) 0.061(12) 0.050(9) -0.012(10) -0.001(10) 0.016(9)
C11 0.114(13) 0.063(14) 0.110(14) -0.007(13) 0.054(13) 0.000(13)
F25 0.089(13) 0.071(12) 0.14(2) -0.026(13) 0.023(13) -0.021(11)
F101 0.142(16) 0.076(12) 0.097(14) 0.056(11) 0.045(13) 0.051(11)
F51 0.077(16) 0.033(9) 0.053(8) 0.019(6) 0.007(7) -0.024(9)
F103 0.117(16) 0.114(16) 0.075(13) -0.024(13) 0.059(13) -0.073(12)
F13 0.152(19) 0.076(12) 0.145(18) 0.036(13) 0.118(16) 0.030(13)
F105 0.133(14) 0.066(12) 0.060(12) 0.008(10) 0.045(10) 0.022(11)
C89 0.054(17) 0.07(2) 0.06(2) 0.02(2) -0.029(17) -0.021(14)
C45 0.062(14) 0.058(16) 0.111(19) 0.007(16) 0.033(15) 0.005(14)
C91 0.08(2) 0.25(7) 0.03(2) 0.03(3) -0.012(16) -0.09(3)
O5 0.045(6) 0.042(6) 0.054(5) 0.017(5) 0.017(5) -0.006(5)
F53 0.077(9) 0.092(12) 0.052(8) 0.005(8) 0.031(7) 0.002(9)
F107 0.066(15) 0.044(10) 0.082(15) -0.018(12) 0.009(14) 0.021(10)
C23 0.039(7) 0.036(7) 0.052(6) 0.012(6) 0.020(6) 0.000(6)
F27 0.125(16) 0.095(18) 0.056(14) -0.011(11) 0.032(12) -0.031(14)
F109 0.053(9) 0.061(14) 0.011(10) -0.003(8) -0.005(8) -0.001(8)
F55 0.015(10) 0.034(8) 0.065(13) 0.015(8) 0.010(10) -0.004(8)
F111 0.055(11) 0.039(12) 0.046(9) 0.009(9) 0.032(8) 0.001(9)
F7 0.019(11) 0.047(10) 0.050(12) 0.011(9) 0.010(9) 0.007(9)
F113 0.067(16) 0.035(9) 0.057(12) -0.011(8) 0.017(12) -0.016(12)
F57 0.056(9) 0.046(10) 0.039(7) 0.012(8) 0.011(6) 0.003(8)
F115 0.061(10) 0.054(14) 0.053(11) 0.003(11) 0.035(8) 0.016(11)
F29 0.053(9) 0.051(11) 0.061(9) -0.009(10) 0.010(7) -0.037(11)
F117 0.067(9) 0.042(7) 0.042(7) -0.013(6) -0.005(7) 0.005(6)
O11 0.027(7) 0.029(6) 0.049(8) -0.003(6) 0.018(6) -0.009(5)
C93 0.046(10) 0.052(13) 0.040(11) 0.010(11) 0.031(9) 0.009(11)
C47 0.034(8) 0.037(8) 0.040(8) -0.004(7) 0.021(7) 0.000(8)
C95 0.042(10) 0.039(10) 0.048(9) -0.006(9) 0.016(9) -0.008(9)
F59 0.098(9) 0.065(7) 0.084(9) -0.027(6) 0.043(7) -0.025(7)
F119 0.27(3) 0.075(13) 0.19(3) 0.064(15) 0.10(3) 0.071(19)
F15 0.19(2) 0.091(17) 0.027(8) -0.025(8) 0.031(9) -0.020(12)
F121 0.19(2) 0.073(16) 0.092(18) -0.005(12) 0.047(16) -0.069(15)
F61 0.057(13) 0.097(13) 0.081(13) 0.010(9) 0.018(9) 0.046(10)
C3 0.14(3) 0.074(17) 0.16(3) -0.01(2) 0.12(2) -0.02(2)
C97 0.049(10) 0.089(15) 0.049(9) 0.006(10) 0.026(8) 0.023(10)
C49 0.062(15) 0.096(19) 0.068(15) 0.005(13) 0.040(12) 0.007(12)
F123 0.052(8) 0.078(12) 0.077(12) -0.011(10) 0.034(8) 0.005(11)
F125 0.033(6) 0.24(2) 0.099(10) -0.003(13) 0.013(5) -0.006(10)
O3 0.053(11) 0.081(15) 0.031(12) -0.001(9) 0.027(9) -0.020(10)
F41A 0.114(5) 0.096(5) 0.183(7) 0.088(5) -0.094(5) -0.073(4)
F83A 0.063(9) 0.064(7) 0.125(12) -0.011(8) -0.046(8) -0.013(7)
F21A 0.060(9) 0.180(18) 0.067(11) -0.033(15) 0.030(7) -0.049(12)
F85A 0.045(9) 0.114(14) 0.076(9) 0.024(11) 0.017(6) -0.016(11)
F43A 0.024(6) 0.143(15) 0.075(8) 0.026(10) 0.000(5) 0.028(8)
F87A 0.063(8) 0.114(12) 0.040(6) -0.003(8) -0.003(5) -0.020(9)
F11A 0.042(8) 0.057(9) 0.114(12) -0.046(8) -0.040(8) 0.029(7)
F89A 0.070(11) 0.090(12) 0.068(9) 0.034(8) -0.036(8) -0.006(9)
C41A 0.059(8) 0.067(9) 0.091(10) -0.018(9) -0.025(8) -0.024(8)
C83A 0.049(7) 0.092(10) 0.046(7) -0.004(8) 0.004(6) -0.016(8)
C21A 0.041(7) 0.106(11) 0.060(8) -0.004(9) 0.009(7) 0.006(8)

loop_
_atom_type_symbol
_atom_type_description
_atom_type_scat_dispersion_real
_atom_type_scat_dispersion_imag
_atom_type_scat_source
C C 0.0181 0.0091 'International Tables Vol C Tables 4.2.6.8 and 6.1.1.4'
H H 0.0000 0.0000 'International Tables Vol C Tables 4.2.6.8 and 6.1.1.4'
Al Al 0.2130 0.2455 'International Tables Vol C Tables 4.2.6.8 and 6.1.1.4'
As As -0.9300 1.0051 'International Tables Vol C Tables 4.2.6.8 and 6.1.1.4'
F F 0.0727 0.0534 'International Tables Vol C Tables 4.2.6.8 and 6.1.1.4'
Fe Fe -1.1336 3.1974 'International Tables Vol C Tables 4.2.6.8 and 6.1.1.4'
O O 0.0492 0.0322 'International Tables Vol C Tables 4.2.6.8 and 6.1.1.4'

loop_
_exptl_crystal_face_index_h
_exptl_crystal_face_index_k
_exptl_crystal_face_index_l
_exptl_crystal_face_perp_dist
1 -2 -1 0.0842
1 2 2 0.0952
2 -1 1 0.0721
-2 1 -1 0.0896
-2 -1 -2 0.0528
2 1 2 0.0855
1 -1 2 0.0696
1 -2 2 0.0770
-1 -1 -2 0.0535
0 0 1 0.0812
0 -1 2 0.0750
0 1 -2 0.0865
1 1 -2 0.0896
-1 -1 2 0.0820
-6 -7 8 0.0838
-5 -4 13 0.0761
0 -1 -2 0.0531
2 2 1 0.0758
1 0 0 0.0332
-1 0 0 0.0401
-2 1 -2 0.0732

loop_
_geom_angle_atom_site_label_1
_geom_angle_atom_site_label_2
_geom_angle_atom_site_label_3
_geom_angle
_geom_angle_site_symmetry_1
_geom_angle_site_symmetry_3
_geom_angle_publ_flag
As8 As1 As5 108.36(2) . . ?
As8 As1 Fe3 63.337(19) . . ?
As8 As1 Fe2 62.29(2) . . ?
As5 As1 Fe3 63.197(19) . . ?
As5 As1 Fe2 62.01(2) . . ?
Fe2 As1 Fe3 76.80(2) . . ?
As6 As4 As3 107.84(2) . . ?
As6 As4 Fe1 62.09(2) . . ?
As6 As4 Fe3 63.32(2) . . ?
As3 As4 Fe1 61.71(2) . . ?
As3 As4 Fe3 63.018(19) . . ?
Fe1 As4 Fe3 76.86(2) . . ?
As4 As6 As2 108.23(2) . . ?
As4 As6 Fe1 62.10(2) . . ?
As4 As6 Fe3 63.02(2) . . ?
As2 As6 Fe1 62.31(2) . . ?
As2 As6 Fe3 63.14(2) . . ?
Fe1 As6 Fe3 76.74(2) . . ?
As1 As8 As10 107.55(2) . . ?
As1 As8 Fe3 62.97(2) . . ?
As1 As8 Fe2 61.72(2) . . ?
As10 As8 Fe3 62.99(2) . . ?
As10 As8 Fe2 61.67(2) . . ?
Fe2 As8 Fe3 76.42(2) . . ?
As8 As10 Fe3 63.27(2) . . ?
As8 As10 Fe2 62.261(19) . . ?
As7 As10 As8 108.45(2) . . ?
As7 As10 Fe3 63.04(2) . . ?
As7 As10 Fe2 62.35(2) . . ?
Fe2 As10 Fe3 76.77(2) . . ?
As1 As5 Fe3 62.951(19) . . ?
As1 As5 Fe2 61.77(2) . . ?
As7 As5 As1 107.84(2) . . ?
As7 As5 Fe3 62.96(2) . . ?
As7 As5 Fe2 62.23(2) . . ?
Fe2 As5 Fe3 76.60(2) . . ?
As4 As3 As9 108.19(2) . . ?
As4 As3 Fe1 62.21(2) . . ?
As4 As3 Fe3 63.09(2) . . ?
As9 As3 Fe1 62.34(2) . . ?
As9 As3 Fe3 63.17(2) . . ?
Fe1 As3 Fe3 77.09(2) . . ?
As10 As7 As5 107.80(2) . . ?
As10 As7 Fe3 63.16(2) . . ?
As10 As7 Fe2 61.65(2) . . ?
As5 As7 Fe3 63.23(2) . . ?
As5 As7 Fe2 61.79(2) . . ?
Fe2 As7 Fe3 76.54(2) . . ?
As6 As2 As9 107.97(2) . . ?
As6 As2 Fe1 61.89(2) . . ?
As6 As2 Fe3 63.16(2) . . ?
As9 As2 Fe1 62.01(2) . . ?
As9 As2 Fe3 63.04(2) . . ?
Fe1 As2 Fe3 76.58(2) . . ?
As3 As9 As2 107.78(2) . . ?
As3 As9 Fe1 61.61(2) . . ?
As3 As9 Fe3 62.95(2) . . ?
As2 As9 Fe1 62.19(2) . . ?
As2 As9 Fe3 63.16(2) . . ?
Fe1 As9 Fe3 76.71(2) . . ?
As4 Fe1 As2 98.48(2) . . ?
As4 Fe1 As9 98.78(2) . . ?
As6 Fe1 As4 55.80(2) . . ?
As6 Fe1 As2 55.80(2) . . ?
As6 Fe1 As9 98.58(2) . . ?
As3 Fe1 As4 56.08(2) . . ?
As3 Fe1 As6 98.76(2) . . ?
As3 Fe1 As2 98.67(2) . . ?
As3 Fe1 As9 56.043(19) . . ?
As9 Fe1 As2 55.799(19) . . ?
C16 Fe1 As4 159.98(12) . . ?
C16 Fe1 As6 137.16(13) . . ?
C16 Fe1 As3 121.89(13) . . ?
C16 Fe1 As2 101.44(12) . . ?
C16 Fe1 As9 94.01(12) . . ?
C16 Fe1 C20 39.27(17) . . ?
C16 Fe1 C30 39.79(17) . . ?
C16 Fe1 C36 66.61(16) . . ?
C16 Fe1 C38 66.25(16) . . ?
C20 Fe1 As4 122.28(13) . . ?
C20 Fe1 As6 160.05(12) . . ?
C20 Fe1 As3 94.03(13) . . ?
C20 Fe1 As2 137.06(13) . . ?
C20 Fe1 As9 101.26(12) . . ?
C30 Fe1 As4 136.61(13) . . ?
C30 Fe1 As6 101.17(13) . . ?
C30 Fe1 As3 159.94(13) . . ?
C30 Fe1 As2 94.43(12) . . ?
C30 Fe1 As9 122.39(12) . . ?
C30 Fe1 C20 66.16(18) . . ?
C30 Fe1 C36 39.60(16) . . ?
C30 Fe1 C38 66.45(16) . . ?
C36 Fe1 As4 100.76(11) . . ?
C36 Fe1 As6 94.09(12) . . ?
C36 Fe1 As3 136.50(12) . . ?
C36 Fe1 As2 122.54(12) . . ?
C36 Fe1 As9 160.35(11) . . ?
C36 Fe1 C20 66.22(16) . . ?
C36 Fe1 C38 39.78(16) . . ?
C38 Fe1 As4 94.00(12) . . ?
C38 Fe1 As6 122.55(12) . . ?
C38 Fe1 As3 100.58(11) . . ?
C38 Fe1 As2 160.63(11) . . ?
C38 Fe1 As9 136.55(12) . . ?
C38 Fe1 C20 39.20(16) . . ?
As1 Fe3 As6 153.34(3) . . ?
As1 Fe3 As8 53.694(18) . . ?
As1 Fe3 As10 93.76(2) . . ?
As1 Fe3 As5 53.852(18) . . ?
As1 Fe3 As2 103.50(3) . . ?
As1 Fe3 As9 78.99(2) . . ?
As4 Fe3 As1 151.64(3) . . ?
As4 Fe3 As6 53.658(18) . . ?
As4 Fe3 As8 102.27(2) . . ?
As4 Fe3 As10 79.46(2) . . ?
As4 Fe3 As5 153.18(3) . . ?
As4 Fe3 As7 103.37(2) . . ?
As4 Fe3 As2 94.12(2) . . ?
As4 Fe3 As9 94.37(2) . . ?
As6 Fe3 As8 152.03(3) . . ?
As6 Fe3 As5 103.95(2) . . ?
As10 Fe3 As6 103.21(2) . . ?
As10 Fe3 As8 53.736(18) . . ?
As10 Fe3 As5 93.87(2) . . ?
As10 Fe3 As2 152.48(3) . . ?
As5 Fe3 As8 94.18(2) . . ?
As3 Fe3 As1 102.19(2) . . ?
As3 Fe3 As4 53.892(18) . . ?
As3 Fe3 As6 93.88(2) . . ?
As3 Fe3 As8 78.70(2) . . ?
As3 Fe3 As10 103.17(3) . . ?
As3 Fe3 As5 151.85(3) . . ?
As3 Fe3 As7 152.90(3) . . ?
As3 Fe3 As2 94.05(2) . . ?
As3 Fe3 As9 53.879(18) . . ?
As7 Fe3 As1 94.20(2) . . ?
As7 Fe3 As6 79.97(2) . . ?
As7 Fe3 As8 94.36(2) . . ?
As7 Fe3 As10 53.804(19) . . ?
As7 Fe3 As5 53.816(18) . . ?
As7 Fe3 As2 103.01(2) . . ?
As7 Fe3 As9 152.16(3) . . ?
As2 Fe3 As6 53.698(19) . . ?
As2 Fe3 As8 152.68(3) . . ?
As2 Fe3 As5 79.79(2) . . ?
As9 Fe3 As6 94.02(2) . . ?
As9 Fe3 As8 102.73(2) . . ?
As9 Fe3 As10 152.58(3) . . ?
As9 Fe3 As5 102.57(3) . . ?
As9 Fe3 As2 53.802(19) . . ?
As1 Fe2 As8 55.991(19) . . ?
As1 Fe2 As5 56.22(2) . . ?
As1 Fe2 As7 98.88(2) . . ?
As8 Fe2 As7 98.92(2) . . ?
As10 Fe2 As1 98.90(2) . . ?
As10 Fe2 As8 56.066(19) . . ?
As10 Fe2 As5 99.02(2) . . ?
As10 Fe2 As7 56.000(19) . . ?
As5 Fe2 As8 99.15(2) . . ?
As5 Fe2 As7 55.982(19) . . ?
C1 Fe2 As1 130.45(12) . . ?
C1 Fe2 As8 162.06(12) . . ?
C1 Fe2 As10 128.23(12) . . ?
C1 Fe2 As5 97.17(12) . . ?
C1 Fe2 As7 96.37(11) . . ?
C1 Fe2 C4 39.49(17) . . ?
C1 Fe2 C10 39.85(15) . . ?
C1 Fe2 C18 66.50(16) . . ?
C4 Fe2 As1 162.32(11) . . ?
C4 Fe2 As8 128.41(13) . . ?
C4 Fe2 As10 96.24(12) . . ?
C4 Fe2 As5 129.95(13) . . ?
C4 Fe2 As7 97.12(11) . . ?
C4 Fe2 C10 66.44(16) . . ?
C4 Fe2 C18 39.59(17) . . ?
C8 Fe2 As1 96.98(11) . . ?
C8 Fe2 As8 97.13(11) . . ?
C8 Fe2 As10 129.58(12) . . ?
C8 Fe2 As5 129.12(12) . . ?
C8 Fe2 As7 161.91(11) . . ?
C8 Fe2 C1 66.52(15) . . ?
C8 Fe2 C4 66.14(15) . . ?
C8 Fe2 C10 39.63(16) . . ?
C8 Fe2 C18 39.24(16) . . ?
C10 Fe2 As1 97.43(12) . . ?
C10 Fe2 As8 129.94(11) . . ?
C10 Fe2 As10 161.80(12) . . ?
C10 Fe2 As5 96.70(12) . . ?
C10 Fe2 As7 128.83(11) . . ?
C18 Fe2 As1 128.67(12) . . ?
C18 Fe2 As8 96.30(12) . . ?
C18 Fe2 As10 96.90(11) . . ?
C18 Fe2 As5 162.21(11) . . ?
C18 Fe2 As7 129.90(12) . . ?
C18 Fe2 C10 66.39(16) . . ?
O8 Al1 O6 108.6(5) . . ?
O8 Al1 O12 107.0(2) . . ?
O8 Al1 O2 99.7(5) . . ?
O12 Al1 O6 104.5(7) . . ?
O13 Al1 O6 118.4(5) . . ?
O13 Al1 O8 109.94(19) . . ?
O13 Al1 O12 107.8(2) . . ?
O11 Al1 O8 120.1(5) . . ?
O11 Al1 O2 109.8(8) . . ?
O3 Al1 O8 116.8(11) . . ?
O3 Al1 O2 92.2(14) . . ?
O3 Al1 O11 112.9(14) . . ?
O1 Al2 O4 107.76(15) . . ?
O1 Al2 O10 112.29(18) . . ?
O1 Al2 O5 106.4(5) . . ?
O4 Al2 O10 104.15(17) . . ?
O4 Al2 O5 94.5(5) . . ?
O7 Al2 O1 109.87(18) . . ?
O7 Al2 O4 117.03(18) . . ?
O7 Al2 O10 105.7(2) . . ?
O9 Al2 O1 118.8(5) . . ?
O9 Al2 O4 119.6(5) . . ?
O9 Al2 O5 106.2(8) . . ?
C58 O1 Al2 151.8(3) . . ?
C24 O4 Al2 149.8(3) . . ?
C12 O6 Al1 147.7(11) . . ?
C6 O8 Al1 154.9(3) . . ?
C14 O10 Al2 144.6(9) . . ?
C46 O12 Al1 145.7(10) . . ?
C33 O13 Al1 145.7(4) . . ?
C50 O7 Al2 149.8(6) . . ?
C4 C1 Fe2 70.3(2) . . ?
C4 C1 C10 107.8(4) . . ?
C4 C1 C60 126.1(4) . . ?
C10 C1 Fe2 70.3(2) . . ?
C10 C1 C60 126.0(4) . . ?
C60 C1 Fe2 128.1(3) . . ?
C1 C4 Fe2 70.2(2) . . ?
C1 C4 C18 108.3(4) . . ?
C1 C4 C48 125.6(4) . . ?
C18 C4 Fe2 70.3(2) . . ?
C18 C4 C48 126.0(4) . . ?
C48 C4 Fe2 128.5(3) . . ?
O8 C6 C32 110.3(3) . . ?
O8 C6 C34 111.8(3) . . ?
O8 C6 C42 107.3(3) . . ?
C34 C6 C32 108.8(3) . . ?
C34 C6 C42 109.6(3) . . ?
C42 C6 C32 108.9(3) . . ?
C10 C8 Fe2 70.6(2) . . ?
C10 C8 C56 125.2(4) . . ?
C18 C8 Fe2 70.6(2) . . ?
C18 C8 C10 108.8(4) . . ?
C18 C8 C56 125.8(4) . . ?
C56 C8 Fe2 128.9(3) . . ?
C1 C10 Fe2 69.8(2) . . ?
C1 C10 C52 127.0(4) . . ?
C8 C10 Fe2 69.8(2) . . ?
C8 C10 C1 107.3(4) . . ?
C8 C10 C52 125.7(4) . . ?
C52 C10 Fe2 128.7(3) . . ?
O6 C12 C57 105.8(10) . . ?
O6 C12 C15 116.5(8) . . ?
O6 C12 C2 105.4(8) . . ?
C15 C12 C57 110.6(6) . . ?
C15 C12 C2 111.0(7) . . ?
C2 C12 C57 107.1(6) . . ?
C3 C12 C97 106.1(18) . . ?
O3 C12 C3 114.7(17) . . ?
O3 C12 C97 113.2(16) . . ?
O10 C14 C74 107.3(10) . . ?
O10 C14 C98 114.1(9) . . ?
O10 C14 C51 107.2(15) . . ?
C98 C14 C74 108.0(15) . . ?
C98 C14 C51 110.2(10) . . ?
C51 C14 C74 109.9(11) . . ?
C20 C16 Fe1 70.9(2) . . ?
C20 C16 C30 107.9(4) . . ?
C20 C16 C88 127.0(4) . . ?
C30 C16 Fe1 70.3(2) . . ?
C30 C16 C88 124.8(4) . . ?
C88 C16 Fe1 128.7(3) . . ?
C4 C18 Fe2 70.1(2) . . ?
C4 C18 C64 125.0(4) . . ?
C8 C18 Fe2 70.1(2) . . ?
C8 C18 C4 107.8(4) . . ?
C8 C18 C64 127.0(4) . . ?
C64 C18 Fe2 128.7(3) . . ?
C16 C20 Fe1 69.8(2) . . ?
C16 C20 C38 108.7(4) . . ?
C16 C20 C70 125.3(4) . . ?
C38 C20 Fe1 70.4(2) . . ?
C38 C20 C70 125.9(4) . . ?
C70 C20 Fe1 128.3(3) . . ?
F6 C22 C28 119.8(4) . . ?
F6 C22 C40 118.9(4) . . ?
C40 C22 C28 121.2(4) . . ?
O4 C24 C82 108.9(4) . . ?
O4 C24 C96 109.5(4) . . ?
O4 C24 C99 111.6(3) . . ?
C96 C24 C82 108.8(4) . . ?
C96 C24 C99 108.6(4) . . ?
C99 C24 C82 109.4(4) . . ?
F4 C26 F14 108.7(7) . . ?
F4 C26 F22 107.8(7) . . ?
F4 C26 C46 111.2(9) . . ?
F14 C26 F22 108.4(6) . . ?
F14 C26 C46 109.5(10) . . ?
F22 C26 C46 111.1(11) . . ?
F109 C26 C47 112(3) . . ?
F55 C26 F109 102(2) . . ?
F55 C26 C47 121(4) . . ?
F7 C26 F109 106(2) . . ?
F7 C26 F55 107.1(19) . . ?
F7 C26 C47 108(4) . . ?
C22 C28 H28 120.7 . . ?
C22 C28 C76 118.7(5) . . ?
C76 C28 H28 120.7 . . ?
C16 C30 Fe1 69.9(2) . . ?
C16 C30 C68 126.4(4) . . ?
C36 C30 Fe1 70.3(2) . . ?
C36 C30 C16 107.9(4) . . ?
C36 C30 C68 125.6(4) . . ?
C68 C30 Fe1 128.9(3) . . ?
F24 C32 F26 107.3(4) . . ?
F24 C32 F38 108.1(4) . . ?
F24 C32 C6 111.0(4) . . ?
F26 C32 C6 112.4(3) . . ?
F38 C32 F26 107.9(4) . . ?
F38 C32 C6 109.9(4) . . ?
F8 C34 F12 107.6(3) . . ?
F8 C34 C6 110.5(3) . . ?
F12 C34 C6 112.6(3) . . ?
F16 C34 F8 107.1(3) . . ?
F16 C34 F12 108.0(3) . . ?
F16 C34 C6 110.8(3) . . ?
C30 C36 Fe1 70.1(2) . . ?
C30 C36 C38 107.7(4) . . ?
C30 C36 C62 126.9(4) . . ?
C38 C36 Fe1 70.4(2) . . ?
C38 C36 C62 125.2(4) . . ?
C62 C36 Fe1 128.8(3) . . ?
C20 C38 Fe1 70.4(2) . . ?
C20 C38 C36 107.8(4) . . ?
C20 C38 C72 126.5(4) . . ?
C36 C38 Fe1 69.9(2) . . ?
C36 C38 C72 125.5(4) . . ?
C72 C38 Fe1 129.5(3) . . ?
F18 C40 C22 118.4(4) . . ?
C7 C40 F18 120.6(4) . . ?
C7 C40 C22 121.0(5) . . ?
F1 C42 C6 112.4(3) . . ?
F10 C42 F1 106.6(4) . . ?
F10 C42 C6 111.3(3) . . ?
F34 C42 F1 107.5(3) . . ?
F34 C42 F10 108.0(4) . . ?
F34 C42 C6 110.9(3) . . ?
F30 C44 F36 106.5(9) . . ?
F30 C44 C46 112.3(13) . . ?
F36 C44 C46 107.3(14) . . ?
F46 C44 F30 109.4(12) . . ?
F46 C44 F36 107.2(11) . . ?
F46 C44 C46 113.8(10) . . ?
O12 C46 C26 111.5(15) . . ?
O12 C46 C44 110.2(13) . . ?
O12 C46 C54 101.9(14) . . ?
C26 C46 C44 114.2(15) . . ?
C26 C46 C54 110.0(12) . . ?
C44 C46 C54 108.3(15) . . ?
C4 C48 H48A 109.5 . . ?
C4 C48 H48B 109.5 . . ?
C4 C48 H48C 109.5 . . ?
H48A C48 H48B 109.5 . . ?
H48A C48 H48C 109.5 . . ?
H48B C48 H48C 109.5 . . ?
O7 C50 C27 109.9(8) . . ?
O7 C50 C29 110.7(8) . . ?
O7 C50 C65 107.2(9) . . ?
C29 C50 C27 106.4(9) . . ?
C65 C50 C27 111.5(10) . . ?
C65 C50 C29 111.3(8) . . ?
C10 C52 H52A 109.5 . . ?
C10 C52 H52B 109.5 . . ?
C10 C52 H52C 109.5 . . ?
H52A C52 H52B 109.5 . . ?
H52A C52 H52C 109.5 . . ?
H52B C52 H52C 109.5 . . ?
F20 C54 F52 105.9(8) . . ?
F20 C54 F64 108.3(11) . . ?
F20 C54 C46 109.1(10) . . ?
F52 C54 C46 111.4(11) . . ?
F64 C54 F52 108.3(8) . . ?
F64 C54 C46 113.6(10) . . ?
C8 C56 H56A 109.5 . . ?
C8 C56 H56B 109.5 . . ?
C8 C56 H56C 109.5 . . ?
H56A C56 H56B 109.5 . . ?
H56A C56 H56C 109.5 . . ?
H56B C56 H56C 109.5 . . ?
O1 C58 C92 111.2(4) . . ?
O1 C58 C25 107.8(4) . . ?
O1 C58 C13 110.0(4) . . ?
C25 C58 C92 109.0(4) . . ?
C25 C58 C13 110.1(4) . . ?
C13 C58 C92 108.7(4) . . ?
C1 C60 H60A 109.5 . . ?
C1 C60 H60B 109.5 . . ?
C1 C60 H60C 109.5 . . ?
H60A C60 H60B 109.5 . . ?
H60A C60 H60C 109.5 . . ?
H60B C60 H60C 109.5 . . ?
C36 C62 H62A 109.5 . . ?
C36 C62 H62B 109.5 . . ?
C36 C62 H62C 109.5 . . ?
H62A C62 H62B 109.5 . . ?
H62A C62 H62C 109.5 . . ?
H62B C62 H62C 109.5 . . ?
C18 C64 H64A 109.5 . . ?
C18 C64 H64B 109.5 . . ?
C18 C64 H64C 109.5 . . ?
H64A C64 H64B 109.5 . . ?
H64A C64 H64C 109.5 . . ?
H64B C64 H64C 109.5 . . ?
C78 C66 H66 130.6 . . ?
C78 C66 C80 99(3) . . ?
C80 C66 H66 130.6 . . ?
C30 C68 H68A 109.5 . . ?
C30 C68 H68B 109.5 . . ?
C30 C68 H68C 109.5 . . ?
H68A C68 H68B 109.5 . . ?
H68A C68 H68C 109.5 . . ?
H68B C68 H68C 109.5 . . ?
C20 C70 H70A 109.5 . . ?
C20 C70 H70B 109.5 . . ?
C20 C70 H70C 109.5 . . ?
H70A C70 H70B 109.5 . . ?
H70A C70 H70C 109.5 . . ?
H70B C70 H70C 109.5 . . ?
C38 C72 H72A 109.5 . . ?
C38 C72 H72B 109.5 . . ?
C38 C72 H72C 109.5 . . ?
H72A C72 H72B 109.5 . . ?
H72A C72 H72C 109.5 . . ?
H72B C72 H72C 109.5 . . ?
F44 C74 F74 107.7(9) . . ?
F44 C74 F108 107.4(13) . . ?
F44 C74 C14 112.9(12) . . ?
F74 C74 F108 108.6(11) . . ?
F74 C74 C14 110.9(12) . . ?
F108 C74 C14 109.2(10) . . ?
C28 C76 H76 120.0 . . ?
C28 C76 C63 120.0(5) . . ?
C63 C76 H76 120.0 . . ?
C53 C78 C66 127(3) . . ?
F17 C78 C66 108(3) . . ?
F17 C78 C53 125(3) . . ?
C66 C80 H80 112.9 . . ?
C86 C80 C66 134(4) . . ?
C86 C80 H80 112.9 . . ?
F32 C82 F62 108.6(5) . . ?
F32 C82 F66 107.0(4) . . ?
F32 C82 C24 111.8(4) . . ?
F62 C82 C24 109.5(4) . . ?
F66 C82 F62 108.7(4) . . ?
F66 C82 C24 111.1(4) . . ?
F63 C84 C94 112.9(16) . . ?
F63 C84 C61 128(2) . . ?
C61 C84 C94 119(2) . . ?
C80 C86 H86 119.0 . . ?
C80 C86 C90 122(3) . . ?
C90 C86 H86 119.0 . . ?
C16 C88 H88A 109.5 . . ?
C16 C88 H88B 109.5 . . ?
C16 C88 H88C 109.5 . . ?
H88A C88 H88B 109.5 . . ?
H88A C88 H88C 109.5 . . ?
H88B C88 H88C 109.5 . . ?
C86 C90 H90 121.6 . . ?
C53 C90 C86 117(2) . . ?
C53 C90 H90 121.6 . . ?
F50 C92 F58 107.0(5) . . ?
F50 C92 C58 109.7(4) . . ?
F58 C92 C58 110.1(4) . . ?
F70 C92 F50 108.0(4) . . ?
F70 C92 F58 108.3(4) . . ?
F70 C92 C58 113.5(4) . . ?
C84 C94 H94 120.4 . . ?
C55 C94 C84 119.1(19) . . ?
C55 C94 H94 120.4 . . ?
F42 C96 C24 110.0(4) . . ?
F56 C96 F42 108.2(4) . . ?
F56 C96 C24 110.2(4) . . ?
F68 C96 F42 109.4(4) . . ?
F68 C96 F56 106.6(5) . . ?
F68 C96 C24 112.3(4) . . ?
F72 C98 C14 111.3(8) . . ?
F82 C98 F72 107.5(7) . . ?
F82 C98 C14 111.9(10) . . ?
F86 C98 F72 108.2(9) . . ?
F86 C98 F82 107.0(7) . . ?
F86 C98 C14 110.7(8) . . ?
F28 C99 F48 108.0(4) . . ?
F28 C99 F54 106.7(4) . . ?
F28 C99 C24 110.5(4) . . ?
F48 C99 C24 110.2(4) . . ?
F54 C99 F48 109.2(4) . . ?
F54 C99 C24 112.1(4) . . ?
F60 C25 F78 107.0(4) . . ?
F60 C25 C58 110.6(4) . . ?
F78 C25 C58 112.3(5) . . ?
F98 C25 F60 109.4(5) . . ?
F98 C25 F78 106.3(5) . . ?
F98 C25 C58 111.1(4) . . ?
F88 C51 C14 105.6(11) . . ?
F118 C51 F88 109.0(11) . . ?
F118 C51 C14 111.3(11) . . ?
F118 C51 F122 107.8(11) . . ?
F122 C51 F88 109.9(10) . . ?
F122 C51 C14 113.2(11) . . ?
F40 C13 F92 106.2(5) . . ?
F40 C13 C58 110.9(4) . . ?
F92 C13 C58 111.6(4) . . ?
F94 C13 F40 108.6(5) . . ?
F94 C13 F92 108.0(5) . . ?
F94 C13 C58 111.4(5) . . ?
F120 C53 C78 112(2) . . ?
F120 C53 C90 127(2) . . ?
C78 C53 C90 121(2) . . ?
F104 C27 F114 116.5(12) . . ?
F104 C27 F116 111.4(11) . . ?
F104 C27 C50 110.7(9) . . ?
F114 C27 F116 104.7(9) . . ?
F114 C27 C50 103.1(11) . . ?
F116 C27 C50 110.0(10) . . ?
C94 C55 H55 120.7 . . ?
C59 C55 C94 118.7(14) . . ?
C59 C55 H55 120.7 . . ?
C40 C7 H7 120.9 . . ?
C40 C7 C63 118.3(5) . . ?
C63 C7 H7 120.9 . . ?
F84 C57 C12 109.7(7) . . ?
F90 C57 F84 105.0(8) . . ?
F90 C57 C12 114.2(7) . . ?
F90 C57 F124 108.8(10) . . ?
F124 C57 F84 109.1(7) . . ?
F124 C57 C12 109.9(8) . . ?
F100 C29 F110 106.0(7) . . ?
F100 C29 C50 110.1(7) . . ?
F102 C29 F100 107.9(10) . . ?
F102 C29 F110 110.5(9) . . ?
F102 C29 C50 109.1(9) . . ?
F110 C29 C50 113.1(8) . . ?
C55 C59 H59 119.4 . . ?
C31 C59 C55 121.2(12) . . ?
C31 C59 H59 119.4 . . ?
F76 C15 C12 108.7(13) . . ?
F96 C15 F76 114.7(13) . . ?
F96 C15 C12 111.7(8) . . ?
F96 C15 F112 103.0(9) . . ?
F112 C15 F76 106.9(12) . . ?
F112 C15 C12 111.6(8) . . ?
F33 C61 C84 111.1(17) . . ?
F33 C61 C31 126.8(15) . . ?
C31 C61 C84 122.0(16) . . ?
C59 C31 H31 120.3 . . ?
C61 C31 C59 119.5(12) . . ?
C61 C31 H31 120.3 . . ?
C76 C63 C7 120.8(5) . . ?
C76 C63 H63 119.6 . . ?
C7 C63 H63 119.6 . . ?
F80 C2 C12 108.5(10) . . ?
F106 C2 F80 105.6(12) . . ?
F106 C2 C12 112.9(10) . . ?
F106 C2 F126 106.3(11) . . ?
F126 C2 F80 109.6(10) . . ?
F126 C2 C12 113.7(7) . . ?
F2 C65 C50 113.3(11) . . ?
F2 C65 F67 101.2(10) . . ?
F65 C65 C50 113.8(10) . . ?
F65 C65 F2 111.9(10) . . ?
F65 C65 F67 105.2(10) . . ?
F67 C65 C50 110.3(8) . . ?
O13 C33 C79 105.3(7) . . ?
O13 C33 C5 103.6(8) . . ?
O13 C33 C81 109.8(7) . . ?
C79 C33 C5 107.2(12) . . ?
C81 C33 C79 116.1(10) . . ?
C81 C33 C5 113.8(11) . . ?
C41 C33 C21 106.7(8) . . ?
C83 C33 C41 112.2(9) . . ?
C83 C33 C21 104.7(7) . . ?
O2 C33 C41 106.5(9) . . ?
O2 C33 C83 127.7(10) . . ?
O2 C33 C21 96.2(10) . . ?
C83A C33 C41A 107.9(11) . . ?
C21A C33 C41A 115.6(11) . . ?
C21A C33 C83A 107.0(10) . . ?
C17 C67 H67 120.2 . . ?
C9 C67 H67 120.2 . . ?
C9 C67 C17 120(3) . . ?
C67 C17 H17 119.3 . . ?
C67 C17 C69 121(2) . . ?
C69 C17 H17 119.3 . . ?
C17 C69 H69 121.7 . . ?
C35 C69 C17 117(2) . . ?
C35 C69 H69 121.7 . . ?
C71 C35 C69 121(2) . . ?
F39 C35 C69 126(2) . . ?
F39 C35 C71 113(2) . . ?
C35 C71 C9 121(3) . . ?
C35 C71 F79 122(2) . . ?
F79 C71 C9 117(2) . . ?
C67 C9 C71 120(3) . . ?
C67 C9 H9 120.1 . . ?
C71 C9 H9 120.1 . . ?
F5 C73 C37 122.4(16) . . ?
F5 C73 C75 116.3(16) . . ?
C75 C73 C37 121.2(16) . . ?
F81 C37 C73 117.1(15) . . ?
C39 C37 C73 121.9(17) . . ?
C39 C37 F81 121.0(15) . . ?
C73 C75 H75 122.3 . . ?
C73 C75 C19 115.4(17) . . ?
C19 C75 H75 122.3 . . ?
C75 C19 H19 124.8 . . ?
C77 C19 C75 110(3) . . ?
C77 C19 H19 124.8 . . ?
C19 C77 H77 111.9 . . ?
C19 C77 C39 136(3) . . ?
C39 C77 H77 111.9 . . ?
C37 C39 C77 115(2) . . ?
C37 C39 H39 122.6 . . ?
C77 C39 H39 122.6 . . ?
F69 C79 C33 111.1(16) . . ?
F69 C79 F35 102.6(18) . . ?
F69 C79 F75 117.9(18) . . ?
F35 C79 C33 106(2) . . ?
F35 C79 F75 103.9(19) . . ?
F75 C79 C33 113.5(17) . . ?
F71 C5 C33 115.3(19) . . ?
F71 C5 F37 108(2) . . ?
F37 C5 C33 108.1(17) . . ?
F73 C81 C33 112.1(15) . . ?
F77 C81 C33 116.8(19) . . ?
F77 C81 F73 99.1(15) . . ?
F41 C41 C33 109.5(11) . . ?
F41 C41 F83 108.1(15) . . ?
F83 C41 C33 112.5(16) . . ?
F11 C41 C33 106.2(11) . . ?
F11 C41 F41 116.7(15) . . ?
F11 C41 F83 104.0(16) . . ?
F21 C83 C33 101.5(11) . . ?
F87 C83 C33 114.7(11) . . ?
F87 C83 F21 111.6(14) . . ?
F89 C83 C33 109.1(11) . . ?
F89 C83 F21 112.4(13) . . ?
F89 C83 F87 107.6(13) . . ?
F85 C21 C33 110.7(13) . . ?
F85 C21 F43 104.5(14) . . ?
F85 C21 F45 108.9(12) . . ?
F43 C21 C33 113.5(9) . . ?
F45 C21 C33 111.3(11) . . ?
F45 C21 F43 107.6(13) . . ?
C33 O2 Al1 149.7(13) . . ?
C85 O9 Al2 141(3) . . ?
O9 C85 C87 98(4) . . ?
O9 C85 C11 111(5) . . ?
C43 C85 O9 124(5) . . ?
C43 C85 C87 108(5) . . ?
C43 C85 C11 110(5) . . ?
C11 C85 C87 104(4) . . ?
F93 C43 F91 108(3) . . ?
F97 C43 F91 102(4) . . ?
F97 C43 F93 112(4) . . ?
C85 C43 F91 99(5) . . ?
C85 C43 F93 118(5) . . ?
C85 C43 F97 115(5) . . ?
F23 C87 F95 99(3) . . ?
F23 C87 C85 108(3) . . ?
F47 C87 F23 112(3) . . ?
F47 C87 F95 117(4) . . ?
F47 C87 C85 112(4) . . ?
F95 C87 C85 108(3) . . ?
F3 C11 C85 135(6) . . ?
F3 C11 F49 102(5) . . ?
F3 C11 F99 95(4) . . ?
F49 C11 C85 106(4) . . ?
F49 C11 F99 102(4) . . ?
F99 C11 C85 112(5) . . ?
F51 C89 F25 98(2) . . ?
F103 C89 F25 100(4) . . ?
F103 C89 F51 120(4) . . ?
F103 C89 C23 115(3) . . ?
C23 C89 F25 96(4) . . ?
C23 C89 F51 119(4) . . ?
F101 C45 F53 114(4) . . ?
F101 C45 F107 119(5) . . ?
F101 C45 C23 112(3) . . ?
F53 C45 C23 101(3) . . ?
F107 C45 F53 101(3) . . ?
F107 C45 C23 108(3) . . ?
F13 C91 C23 92(2) . . ?
F105 C91 F13 99(3) . . ?
F105 C91 C23 113(5) . . ?
F105 C91 F27 133(4) . . ?
F27 C91 F13 101(5) . . ?
F27 C91 C23 108(3) . . ?
C23 O5 Al2 154.4(18) . . ?
C89 C23 C45 115(4) . . ?
C89 C23 C91 106(3) . . ?
C45 C23 C91 97(4) . . ?
O5 C23 C89 115(3) . . ?
O5 C23 C45 114(3) . . ?
O5 C23 C91 108(3) . . ?
C47 O11 Al1 144(4) . . ?
F113 C93 C47 109(5) . . ?
F57 C93 F113 110(4) . . ?
F57 C93 F115 108(5) . . ?
F57 C93 C47 123(6) . . ?
F115 C93 F113 102(4) . . ?
F115 C93 C47 102(4) . . ?
C26 C47 C93 95(5) . . ?
O11 C47 C26 109(6) . . ?
O11 C47 C93 99(6) . . ?
O11 C47 C95 130(7) . . ?
C95 C47 C26 107(5) . . ?
C95 C47 C93 112(6) . . ?
F29 C95 F111 109(3) . . ?
F29 C95 F117 109(4) . . ?
F29 C95 C47 119(5) . . ?
F117 C95 F111 101(4) . . ?
F117 C95 C47 103(4) . . ?
C47 C95 F111 114(5) . . ?
F84 C3 C12 110(2) . . ?
F84 C3 F121 96(3) . . ?
F119 C3 F84 119(3) . . ?
F119 C3 C12 116(2) . . ?
F119 C3 F121 112(3) . . ?
F121 C3 C12 100(3) . . ?
F59 C97 C12 111.9(12) . . ?
F15 C97 C12 113.5(19) . . ?
F15 C97 F59 104.6(17) . . ?
F61 C97 C12 107.6(18) . . ?
F61 C97 F59 107.3(19) . . ?
F61 C97 F15 112(2) . . ?
F96 C49 C12 113.2(14) . . ?
F96 C49 F125 95.4(19) . . ?
F123 C49 F96 107(3) . . ?
F123 C49 C12 124(3) . . ?
F123 C49 F125 102(2) . . ?
F125 C49 C12 111(2) . . ?
C12 O3 Al1 156(3) . . ?
F41A C41A C33 105.3(12) . . ?
F41A C41A F83A 111.6(15) . . ?
F83A C41A C33 112.2(13) . . ?
F11A C41A C33 115.6(15) . . ?
F11A C41A F41A 111.1(17) . . ?
F11A C41A F83A 101.2(16) . . ?
F21A C83A C33 101.3(15) . . ?
F87A C83A C33 114.9(14) . . ?
F87A C83A F21A 109.9(17) . . ?
F89A C83A C33 115.2(15) . . ?
F89A C83A F21A 112.7(17) . . ?
F89A C83A F87A 103.1(16) . . ?
F19 C21A C33 112.3(13) . . ?
F19 C21A F43A 118.3(17) . . ?
F85A C21A C33 110.1(17) . . ?
F85A C21A F19 107.1(17) . . ?
F85A C21A F43A 98.7(16) . . ?
F43A C21A C33 109.4(13) . . ?

loop_
_geom_bond_atom_site_label_1
_geom_bond_atom_site_label_2
_geom_bond_distance
_geom_bond_site_symmetry_2
_geom_bond_publ_flag
As1 As8 2.3504(6) . ?
As1 As5 2.3556(6) . ?
As1 Fe3 2.5981(7) . ?
As1 Fe2 2.4970(7) . ?
As4 As6 2.3464(6) . ?
As4 As3 2.3521(6) . ?
As4 Fe1 2.5073(7) . ?
As4 Fe3 2.5961(7) . ?
As6 As2 2.3508(7) . ?
As6 Fe1 2.5070(7) . ?
As6 Fe3 2.6028(7) . ?
As8 As10 2.3531(6) . ?
As8 Fe3 2.6065(7) . ?
As8 Fe2 2.5102(7) . ?
As10 As7 2.3518(6) . ?
As10 Fe3 2.6002(7) . ?
As10 Fe2 2.4965(7) . ?
As5 As7 2.3539(6) . ?
As5 Fe3 2.6037(7) . ?
As5 Fe2 2.5026(7) . ?
As3 As9 2.3530(6) . ?
As3 Fe1 2.4957(7) . ?
As3 Fe3 2.5944(7) . ?
As7 Fe3 2.5975(7) . ?
As7 Fe2 2.5128(7) . ?
As2 As9 2.3535(6) . ?
As2 Fe1 2.5169(7) . ?
As2 Fe3 2.6022(7) . ?
As9 Fe1 2.5127(7) . ?
As9 Fe3 2.5993(7) . ?
Fe1 C16 2.099(4) . ?
Fe1 C20 2.113(4) . ?
Fe1 C30 2.103(4) . ?
Fe1 C36 2.105(4) . ?
Fe1 C38 2.112(4) . ?
Fe2 C1 2.106(4) . ?
Fe2 C4 2.107(4) . ?
Fe2 C8 2.103(4) . ?
Fe2 C10 2.113(4) . ?
Fe2 C18 2.109(4) . ?
Al1 O6 1.770(18) . ?
Al1 O8 1.707(3) . ?
Al1 O12 1.742(4) . ?
Al1 O13 1.699(4) . ?
Al1 O2 1.756(16) . ?
Al1 O11 1.699(14) . ?
Al1 O3 1.59(4) . ?
Al2 O1 1.712(3) . ?
Al2 O4 1.714(3) . ?
Al2 O10 1.751(4) . ?
Al2 O7 1.706(4) . ?
Al2 O9 1.664(13) . ?
Al2 O5 1.746(14) . ?
F1 C42 1.331(5) . ?
F4 C26 1.278(10) . ?
F6 C22 1.352(5) . ?
F8 C34 1.335(5) . ?
F10 C42 1.319(5) . ?
F12 C34 1.338(5) . ?
F14 C26 1.348(13) . ?
F16 C34 1.318(5) . ?
F18 C40 1.362(5) . ?
F20 C54 1.317(16) . ?
F22 C26 1.371(11) . ?
F24 C32 1.326(5) . ?
F26 C32 1.336(6) . ?
F28 C99 1.326(6) . ?
F30 C44 1.319(15) . ?
F32 C82 1.309(6) . ?
O1 C58 1.348(5) . ?
O4 C24 1.344(4) . ?
F34 C42 1.318(5) . ?
F36 C44 1.356(15) . ?
F38 C32 1.327(5) . ?
F40 C13 1.330(5) . ?
F42 C96 1.347(6) . ?
O6 C12 1.31(2) . ?
F44 C74 1.254(19) . ?
F46 C44 1.309(17) . ?
F48 C99 1.356(6) . ?
F50 C92 1.333(6) . ?
F52 C54 1.343(11) . ?
F54 C99 1.342(5) . ?
F56 C96 1.342(6) . ?
F58 C92 1.361(6) . ?
F60 C25 1.330(6) . ?
F62 C82 1.357(6) . ?
O8 C6 1.343(5) . ?
F64 C54 1.319(12) . ?
O10 C14 1.364(14) . ?
F66 C82 1.343(6) . ?
F68 C96 1.338(6) . ?
F70 C92 1.313(6) . ?
F72 C98 1.336(10) . ?
F74 C74 1.328(14) . ?
F76 C15 1.36(2) . ?
F78 C25 1.345(6) . ?
F80 C2 1.337(14) . ?
F82 C98 1.322(11) . ?
F84 C57 1.362(10) . ?
F84 C3 1.44(2) . ?
O12 C46 1.395(19) . ?
F86 C98 1.309(10) . ?
O13 C33 1.395(6) . ?
F88 C51 1.411(19) . ?
F90 C57 1.310(18) . ?
F92 C13 1.354(7) . ?
F94 C13 1.318(7) . ?
F96 C15 1.298(12) . ?
F96 C49 1.25(2) . ?
F98 C25 1.313(7) . ?
O7 C50 1.337(11) . ?
F100 C29 1.341(10) . ?
F102 C29 1.339(18) . ?
F104 C27 1.266(14) . ?
F106 C2 1.262(14) . ?
F108 C74 1.339(17) . ?
C1 C4 1.423(6) . ?
C1 C10 1.438(6) . ?
C1 C60 1.495(6) . ?
F110 C29 1.350(10) . ?
C4 C18 1.428(6) . ?
C4 C48 1.496(6) . ?
C6 C32 1.560(6) . ?
C6 C34 1.549(5) . ?
C6 C42 1.555(5) . ?
C8 C10 1.429(6) . ?
C8 C18 1.414(6) . ?
C8 C56 1.500(6) . ?
C10 C52 1.492(6) . ?
C12 C57 1.571(11) . ?
C12 C15 1.529(12) . ?
C12 C2 1.543(10) . ?
C12 C3 1.48(3) . ?
C12 C97 1.60(2) . ?
C12 C49 1.55(3) . ?
C12 O3 1.44(4) . ?
F112 C15 1.312(11) . ?
C14 C74 1.642(16) . ?
C14 C98 1.52(2) . ?
C14 C51 1.55(2) . ?
C16 C20 1.415(6) . ?
C16 C30 1.430(6) . ?
C16 C88 1.493(6) . ?
C18 C64 1.496(6) . ?
C20 C38 1.417(6) . ?
C20 C70 1.516(6) . ?
F114 C27 1.292(17) . ?
C22 C28 1.370(6) . ?
C22 C40 1.367(6) . ?
C24 C82 1.549(6) . ?
C24 C96 1.542(7) . ?
C24 C99 1.547(7) . ?
F116 C27 1.301(14) . ?
C26 C46 1.51(2) . ?
C26 F109 1.53(3) . ?
C26 F55 1.35(4) . ?
C26 F7 1.19(4) . ?
C26 C47 1.67(8) . ?
F118 C51 1.321(14) . ?
C28 H28 0.9500 . ?
C28 C76 1.373(7) . ?
C30 C36 1.425(6) . ?
C30 C68 1.509(6) . ?
F120 C53 1.31(3) . ?
F122 C51 1.326(12) . ?
C36 C38 1.435(6) . ?
C36 C62 1.496(6) . ?
F124 C57 1.339(11) . ?
C38 C72 1.492(6) . ?
C40 C7 1.360(7) . ?
C44 C46 1.52(3) . ?
F126 C2 1.329(14) . ?
C46 C54 1.60(2) . ?
C48 H48A 0.9800 . ?
C48 H48B 0.9800 . ?
C48 H48C 0.9800 . ?
F63 C84 1.34(2) . ?
C50 C27 1.610(16) . ?
C50 C29 1.556(10) . ?
C50 C65 1.467(17) . ?
C52 H52A 0.9800 . ?
C52 H52B 0.9800 . ?
C52 H52C 0.9800 . ?
C56 H56A 0.9800 . ?
C56 H56B 0.9800 . ?
C56 H56C 0.9800 . ?
C58 C92 1.555(7) . ?
C58 C25 1.544(6) . ?
C58 C13 1.544(6) . ?
C60 H60A 0.9800 . ?
C60 H60B 0.9800 . ?
C60 H60C 0.9800 . ?
C62 H62A 0.9800 . ?
C62 H62B 0.9800 . ?
C62 H62C 0.9800 . ?
C64 H64A 0.9800 . ?
C64 H64B 0.9800 . ?
C64 H64C 0.9800 . ?
C66 H66 0.9500 . ?
C66 C78 1.44(7) . ?
C66 C80 1.68(6) . ?
C68 H68A 0.9800 . ?
C68 H68B 0.9800 . ?
C68 H68C 0.9800 . ?
F2 C65 1.344(18) . ?
C70 H70A 0.9800 . ?
C70 H70B 0.9800 . ?
C70 H70C 0.9800 . ?
C72 H72A 0.9800 . ?
C72 H72B 0.9800 . ?
C72 H72C 0.9800 . ?
C76 H76 0.9500 . ?
C76 C63 1.379(8) . ?
C78 C53 1.36(2) . ?
C78 F17 1.34(3) . ?
C80 H80 0.9500 . ?
C80 C86 1.01(4) . ?
C84 C94 1.41(3) . ?
C84 C61 1.37(2) . ?
F65 C65 1.332(14) . ?
C86 H86 0.9500 . ?
C86 C90 1.39(2) . ?
C88 H88A 0.9800 . ?
C88 H88B 0.9800 . ?
C88 H88C 0.9800 . ?
F33 C61 1.352(15) . ?
C90 H90 0.9500 . ?
C90 C53 1.38(2) . ?
C94 H94 0.9500 . ?
C94 C55 1.407(15) . ?
F67 C65 1.418(11) . ?
C55 H55 0.9500 . ?
C55 C59 1.394(12) . ?
C7 H7 0.9500 . ?
C7 C63 1.385(8) . ?
C59 H59 0.9500 . ?
C59 C31 1.379(16) . ?
C61 C31 1.355(18) . ?
C31 H31 0.9500 . ?
C63 H63 0.9500 . ?
C33 C79 1.505(19) . ?
C33 C5 1.57(3) . ?
C33 C81 1.46(2) . ?
C33 C41 1.555(15) . ?
C33 C83 1.515(15) . ?
C33 C21 1.583(13) . ?
C33 O2 1.306(16) . ?
C33 C41A 1.539(17) . ?
C33 C83A 1.537(15) . ?
C33 C21A 1.530(15) . ?
F69 C79 1.337(17) . ?
F35 C79 1.341(17) . ?
F71 C5 1.296(19) . ?
F73 C81 1.322(15) . ?
F37 C5 1.328(17) . ?
F75 C79 1.423(17) . ?
F19 C21A 1.30(2) . ?
F77 C81 1.318(17) . ?
C67 H67 0.9500 . ?
C67 C17 1.37(3) . ?
C67 C9 1.34(5) . ?
C17 H17 0.9500 . ?
C17 C69 1.42(3) . ?
C69 H69 0.9500 . ?
C69 C35 1.38(3) . ?
C35 C71 1.35(2) . ?
C35 F39 1.33(2) . ?
C71 C9 1.39(3) . ?
C71 F79 1.38(2) . ?
C9 H9 0.9500 . ?
F5 C73 1.279(17) . ?
C73 C37 1.389(17) . ?
C73 C75 1.372(18) . ?
C37 F81 1.36(2) . ?
C37 C39 1.355(18) . ?
C75 H75 0.9500 . ?
C75 C19 1.67(3) . ?
C19 H19 0.9500 . ?
C19 C77 1.16(5) . ?
C77 H77 0.9500 . ?
C77 C39 1.39(5) . ?
C39 H39 0.9500 . ?
F41 C41 1.329(15) . ?
F83 C41 1.354(14) . ?
F21 C83 1.378(14) . ?
F85 C21 1.315(14) . ?
F43 C21 1.356(13) . ?
F87 C83 1.316(13) . ?
F11 C41 1.315(15) . ?
F89 C83 1.311(14) . ?
F45 C21 1.337(15) . ?
F91 C43 1.69(7) . ?
O9 C85 1.40(2) . ?
F23 C87 1.37(4) . ?
F93 C43 1.36(5) . ?
F47 C87 1.32(5) . ?
F95 C87 1.38(4) . ?
F3 C11 1.19(7) . ?
F97 C43 1.30(6) . ?
C85 C43 1.22(6) . ?
C85 C87 1.73(8) . ?
C85 C11 1.42(9) . ?
F49 C11 1.35(5) . ?
F99 C11 1.38(5) . ?
F25 C89 1.66(6) . ?
F101 C45 1.19(4) . ?
F51 C89 1.62(5) . ?
F103 C89 1.35(6) . ?
F13 C91 1.63(6) . ?
F105 C91 1.15(5) . ?
C89 C23 1.46(5) . ?
C45 F53 1.39(4) . ?
C45 F107 1.22(7) . ?
C45 C23 1.60(4) . ?
C91 C23 1.73(7) . ?
C91 F27 1.18(6) . ?
O5 C23 1.41(4) . ?
F111 C95 1.46(6) . ?
F113 C93 1.41(7) . ?
F57 C93 1.25(6) . ?
F115 C93 1.37(6) . ?
F29 C95 1.30(4) . ?
F117 C95 1.32(5) . ?
O11 C47 1.27(8) . ?
C93 C47 1.77(11) . ?
C47 C95 1.34(10) . ?
F59 C97 1.369(16) . ?
F119 C3 1.21(4) . ?
F15 C97 1.349(17) . ?
F121 C3 1.46(5) . ?
F61 C97 1.345(16) . ?
C49 F123 1.24(5) . ?
C49 F125 1.33(3) . ?
F41A C41A 1.358(19) . ?
F83A C41A 1.364(16) . ?
F21A C83A 1.45(2) . ?
F85A C21A 1.29(2) . ?
F43A C21A 1.383(17) . ?
F87A C83A 1.312(17) . ?
F11A C41A 1.30(2) . ?
F89A C83A 1.28(2) . ?

loop_
_geom_torsion_atom_site_label_1
_geom_torsion_atom_site_label_2
_geom_torsion_atom_site_label_3
_geom_torsion_atom_site_label_4
_geom_torsion
_geom_torsion_site_symmetry_1
_geom_torsion_site_symmetry_2
_geom_torsion_site_symmetry_3
_geom_torsion_site_symmetry_4
_geom_torsion_publ_flag
Fe1 C16 C20 C38 59.9(3) . . . . ?
Fe1 C16 C20 C70 -123.3(4) . . . . ?
Fe1 C16 C30 C36 -60.3(3) . . . . ?
Fe1 C16 C30 C68 124.1(4) . . . . ?
Fe1 C20 C38 C36 60.1(3) . . . . ?
Fe1 C20 C38 C72 -125.3(4) . . . . ?
Fe1 C30 C36 C38 -60.6(2) . . . . ?
Fe1 C30 C36 C62 124.2(4) . . . . ?
Fe1 C36 C38 C20 -60.5(3) . . . . ?
Fe1 C36 C38 C72 124.8(4) . . . . ?
Fe2 C1 C4 C18 60.2(3) . . . . ?
Fe2 C1 C4 C48 -123.7(4) . . . . ?
Fe2 C1 C10 C8 -60.1(2) . . . . ?
Fe2 C1 C10 C52 123.9(4) . . . . ?
Fe2 C4 C18 C8 60.3(3) . . . . ?
Fe2 C4 C18 C64 -123.9(4) . . . . ?
Fe2 C8 C10 C1 60.1(3) . . . . ?
Fe2 C8 C10 C52 -123.8(4) . . . . ?
Fe2 C8 C18 C4 -60.3(3) . . . . ?
Fe2 C8 C18 C64 124.0(4) . . . . ?
Al1 O6 C12 C57 -136(2) . . . . ?
Al1 O6 C12 C15 -12(3) . . . . ?
Al1 O6 C12 C2 111(2) . . . . ?
Al1 O8 C6 C32 -77.6(8) . . . . ?
Al1 O8 C6 C34 43.6(8) . . . . ?
Al1 O8 C6 C42 163.8(6) . . . . ?
Al1 O12 C46 C26 51(2) . . . . ?
Al1 O12 C46 C44 -77(2) . . . . ?
Al1 O12 C46 C54 168.2(8) . . . . ?
Al1 O13 C33 C79 92.7(10) . . . . ?
Al1 O13 C33 C5 -154.9(11) . . . . ?
Al1 O13 C33 C81 -33.0(11) . . . . ?
Al1 O11 C47 C26 -73(9) . . . . ?
Al1 O11 C47 C93 -171(3) . . . . ?
Al1 O11 C47 C95 60(11) . . . . ?
Al2 O1 C58 C92 -35.6(8) . . . . ?
Al2 O1 C58 C25 -155.0(5) . . . . ?
Al2 O1 C58 C13 84.9(7) . . . . ?
Al2 O4 C24 C82 126.7(5) . . . . ?
Al2 O4 C24 C96 -114.5(6) . . . . ?
Al2 O4 C24 C99 5.8(8) . . . . ?
Al2 O10 C14 C74 -62.5(19) . . . . ?
Al2 O10 C14 C98 57.1(15) . . . . ?
Al2 O10 C14 C51 179.4(8) . . . . ?
Al2 O7 C50 C27 -60.3(12) . . . . ?
Al2 O7 C50 C29 56.9(13) . . . . ?
Al2 O7 C50 C65 178.4(8) . . . . ?
Al2 O9 C85 C43 40(11) . . . . ?
Al2 O9 C85 C87 159(3) . . . . ?
Al2 O9 C85 C11 -93(5) . . . . ?
Al2 O5 C23 C89 44(7) . . . . ?
Al2 O5 C23 C45 -179(3) . . . . ?
Al2 O5 C23 C91 -73(6) . . . . ?
F4 C26 C46 O12 -47.7(17) . . . . ?
F4 C26 C46 C44 78.0(14) . . . . ?
F4 C26 C46 C54 -159.9(9) . . . . ?
F6 C22 C28 C76 -178.8(4) . . . . ?
F6 C22 C40 F18 -0.9(6) . . . . ?
F6 C22 C40 C7 178.8(4) . . . . ?
F14 C26 C46 O12 -167.9(11) . . . . ?
F14 C26 C46 C44 -42.2(15) . . . . ?
F14 C26 C46 C54 79.8(13) . . . . ?
F18 C40 C7 C63 178.5(5) . . . . ?
F22 C26 C46 O12 72.3(15) . . . . ?
F22 C26 C46 C44 -162.0(11) . . . . ?
F22 C26 C46 C54 -39.9(14) . . . . ?
F30 C44 C46 O12 -157.8(13) . . . . ?
F30 C44 C46 C26 75.8(18) . . . . ?
F30 C44 C46 C54 -47.2(17) . . . . ?
O1 Al2 O4 C24 163.3(6) . . . . ?
O1 Al2 O10 C14 77.3(12) . . . . ?
O1 Al2 O7 C50 49.3(9) . . . . ?
O1 Al2 O9 C85 -35(5) . . . . ?
O1 Al2 O5 C23 -76(5) . . . . ?
O1 C58 C92 F50 -39.2(5) . . . . ?
O1 C58 C92 F58 78.3(5) . . . . ?
O1 C58 C92 F70 -160.1(4) . . . . ?
O1 C58 C25 F60 76.0(5) . . . . ?
O1 C58 C25 F78 -164.5(4) . . . . ?
O1 C58 C25 F98 -45.7(6) . . . . ?
O1 C58 C13 F40 -46.1(6) . . . . ?
O1 C58 C13 F92 -164.3(4) . . . . ?
O1 C58 C13 F94 74.9(5) . . . . ?
O4 Al2 O1 C58 -22.0(6) . . . . ?
O4 Al2 O10 C14 -166.4(11) . . . . ?
O4 Al2 O7 C50 -74.0(9) . . . . ?
O4 Al2 O9 C85 101(5) . . . . ?
O4 Al2 O5 C23 174(5) . . . . ?
O4 C24 C82 F32 39.8(5) . . . . ?
O4 C24 C82 F62 -80.7(5) . . . . ?
O4 C24 C82 F66 159.3(4) . . . . ?
O4 C24 C96 F42 -74.4(5) . . . . ?
O4 C24 C96 F56 44.9(5) . . . . ?
O4 C24 C96 F68 163.5(4) . . . . ?
O4 C24 C99 F28 40.5(5) . . . . ?
O4 C24 C99 F48 -78.8(5) . . . . ?
O4 C24 C99 F54 159.3(4) . . . . ?
F36 C44 C46 O12 85.5(16) . . . . ?
F36 C44 C46 C26 -40.9(15) . . . . ?
F36 C44 C46 C54 -163.9(9) . . . . ?
O6 Al1 O8 C6 19.3(10) . . . . ?
O6 Al1 O12 C46 159.4(17) . . . . ?
O6 Al1 O13 C33 69.8(9) . . . . ?
O6 C12 C57 F84 -158.3(8) . . . . ?
O6 C12 C57 F90 -40.9(11) . . . . ?
O6 C12 C57 F124 81.7(9) . . . . ?
O6 C12 C15 F76 -164.7(14) . . . . ?
O6 C12 C15 F96 -37.1(13) . . . . ?
O6 C12 C15 F112 77.5(13) . . . . ?
O6 C12 C2 F80 -51.1(13) . . . . ?
O6 C12 C2 F106 -167.7(12) . . . . ?
O6 C12 C2 F126 71.1(11) . . . . ?
F46 C44 C46 O12 -33(2) . . . . ?
F46 C44 C46 C26 -159.3(11) . . . . ?
F46 C44 C46 C54 77.8(14) . . . . ?
O8 Al1 O6 C12 -164(2) . . . . ?
O8 Al1 O12 C46 -85.6(17) . . . . ?
O8 Al1 O13 C33 -55.8(6) . . . . ?
O8 Al1 O2 C33 96(2) . . . . ?
O8 Al1 O11 C47 36(7) . . . . ?
O8 Al1 O3 C12 -118(5) . . . . ?
O8 C6 C32 F24 -74.9(5) . . . . ?
O8 C6 C32 F26 165.0(4) . . . . ?
O8 C6 C32 F38 44.7(5) . . . . ?
O8 C6 C34 F8 -76.5(4) . . . . ?
O8 C6 C34 F12 163.2(3) . . . . ?
O8 C6 C34 F16 42.1(4) . . . . ?
O8 C6 C42 F1 162.1(3) . . . . ?
O8 C6 C42 F10 42.7(5) . . . . ?
O8 C6 C42 F34 -77.5(4) . . . . ?
O10 Al2 O1 C58 92.1(6) . . . . ?
O10 Al2 O4 C24 43.9(6) . . . . ?
O10 Al2 O7 C50 170.7(9) . . . . ?
O10 C14 C74 F44 49(2) . . . . ?
O10 C14 C74 F74 170.0(12) . . . . ?
O10 C14 C74 F108 -70.4(16) . . . . ?
O10 C14 C98 F72 161.2(10) . . . . ?
O10 C14 C98 F82 -78.4(13) . . . . ?
O10 C14 C98 F86 40.8(15) . . . . ?
O10 C14 C51 F88 -78.6(12) . . . . ?
O10 C14 C51 F118 39.6(14) . . . . ?
O10 C14 C51 F122 161.2(10) . . . . ?
O12 Al1 O6 C12 -50(2) . . . . ?
O12 Al1 O8 C6 -92.9(7) . . . . ?
O12 Al1 O13 C33 -172.1(6) . . . . ?
O12 C46 C54 F20 75.7(14) . . . . ?
O12 C46 C54 F52 -167.8(11) . . . . ?
O12 C46 C54 F64 -45.2(16) . . . . ?
O13 Al1 O6 C12 70(3) . . . . ?
O13 Al1 O8 C6 150.3(7) . . . . ?
O13 Al1 O12 C46 32.6(17) . . . . ?
O13 C33 C79 F69 -83.9(15) . . . . ?
O13 C33 C79 F35 165.3(14) . . . . ?
O13 C33 C79 F75 51.8(16) . . . . ?
O13 C33 C5 F71 -76(2) . . . . ?
O13 C33 C5 F37 163.0(16) . . . . ?
O13 C33 C81 F73 170.8(13) . . . . ?
O13 C33 C81 F77 -75.9(18) . . . . ?
O7 Al2 O1 C58 -150.5(6) . . . . ?
O7 Al2 O4 C24 -72.3(6) . . . . ?
O7 Al2 O10 C14 -42.5(12) . . . . ?
O7 C50 C27 F104 74.7(12) . . . . ?
O7 C50 C27 F114 -50.5(12) . . . . ?
O7 C50 C27 F116 -161.8(9) . . . . ?
O7 C50 C29 F100 -42.1(11) . . . . ?
O7 C50 C29 F102 76.1(13) . . . . ?
O7 C50 C29 F110 -160.5(8) . . . . ?
O7 C50 C65 F2 -49.9(10) . . . . ?
O7 C50 C65 F65 79.4(11) . . . . ?
O7 C50 C65 F67 -162.6(9) . . . . ?
C1 C4 C18 Fe2 -60.2(3) . . . . ?
C1 C4 C18 C8 0.1(4) . . . . ?
C1 C4 C18 C64 175.9(4) . . . . ?
C4 C1 C10 Fe2 60.6(3) . . . . ?
C4 C1 C10 C8 0.5(4) . . . . ?
C4 C1 C10 C52 -175.5(4) . . . . ?
C10 C1 C4 Fe2 -60.6(3) . . . . ?
C10 C1 C4 C18 -0.4(4) . . . . ?
C10 C1 C4 C48 175.7(4) . . . . ?
C10 C8 C18 Fe2 60.5(3) . . . . ?
C10 C8 C18 C4 0.3(4) . . . . ?
C10 C8 C18 C64 -175.5(4) . . . . ?
C16 C20 C38 Fe1 -59.5(3) . . . . ?
C16 C20 C38 C36 0.6(4) . . . . ?
C16 C20 C38 C72 175.2(4) . . . . ?
C16 C30 C36 Fe1 60.1(3) . . . . ?
C16 C30 C36 C38 -0.5(4) . . . . ?
C16 C30 C36 C62 -175.7(4) . . . . ?
C18 C8 C10 Fe2 -60.6(3) . . . . ?
C18 C8 C10 C1 -0.5(4) . . . . ?
C18 C8 C10 C52 175.6(4) . . . . ?
C20 C16 C30 Fe1 61.2(3) . . . . ?
C20 C16 C30 C36 0.9(4) . . . . ?
C20 C16 C30 C68 -174.7(4) . . . . ?
C22 C28 C76 C63 1.3(8) . . . . ?
C22 C40 C7 C63 -1.2(8) . . . . ?
C26 C46 C54 F20 -165.9(12) . . . . ?
C26 C46 C54 F52 -49.4(15) . . . . ?
C26 C46 C54 F64 73.2(14) . . . . ?
C26 C47 C95 F111 -166(4) . . . . ?
C26 C47 C95 F29 -36(7) . . . . ?
C26 C47 C95 F117 86(5) . . . . ?
C28 C22 C40 F18 -179.0(4) . . . . ?
C28 C22 C40 C7 0.7(7) . . . . ?
C28 C76 C63 C7 -1.9(9) . . . . ?
C30 C16 C20 Fe1 -60.8(3) . . . . ?
C30 C16 C20 C38 -0.9(4) . . . . ?
C30 C16 C20 C70 175.9(4) . . . . ?
C30 C36 C38 Fe1 60.5(3) . . . . ?
C30 C36 C38 C20 0.0(4) . . . . ?
C30 C36 C38 C72 -174.7(4) . . . . ?
C32 C6 C34 F8 45.6(4) . . . . ?
C32 C6 C34 F12 -74.7(4) . . . . ?
C32 C6 C34 F16 164.2(3) . . . . ?
C32 C6 C42 F1 42.7(4) . . . . ?
C32 C6 C42 F10 -76.8(4) . . . . ?
C32 C6 C42 F34 163.0(4) . . . . ?
C34 C6 C32 F24 162.2(4) . . . . ?
C34 C6 C32 F26 42.0(5) . . . . ?
C34 C6 C32 F38 -78.2(4) . . . . ?
C34 C6 C42 F1 -76.3(4) . . . . ?
C34 C6 C42 F10 164.3(3) . . . . ?
C34 C6 C42 F34 44.1(4) . . . . ?
C40 C22 C28 C76 -0.8(7) . . . . ?
C40 C7 C63 C76 1.7(9) . . . . ?
C42 C6 C32 F24 42.7(5) . . . . ?
C42 C6 C32 F26 -77.4(4) . . . . ?
C42 C6 C32 F38 162.3(4) . . . . ?
C42 C6 C34 F8 164.6(3) . . . . ?
C42 C6 C34 F12 44.3(5) . . . . ?
C42 C6 C34 F16 -76.8(4) . . . . ?
C44 C46 C54 F20 -40.4(14) . . . . ?
C44 C46 C54 F52 76.1(14) . . . . ?
C44 C46 C54 F64 -161.3(12) . . . . ?
C48 C4 C18 Fe2 123.8(4) . . . . ?
C48 C4 C18 C8 -175.9(4) . . . . ?
C48 C4 C18 C64 -0.1(6) . . . . ?
F63 C84 C94 C55 -178.9(14) . . . . ?
F63 C84 C61 F33 1(2) . . . . ?
F63 C84 C61 C31 178.1(16) . . . . ?
C56 C8 C10 Fe2 124.4(4) . . . . ?
C56 C8 C10 C1 -175.5(3) . . . . ?
C56 C8 C10 C52 0.6(6) . . . . ?
C56 C8 C18 Fe2 -124.5(4) . . . . ?
C56 C8 C18 C4 175.2(3) . . . . ?
C56 C8 C18 C64 -0.5(6) . . . . ?
C60 C1 C4 Fe2 123.3(4) . . . . ?
C60 C1 C4 C18 -176.5(4) . . . . ?
C60 C1 C4 C48 -0.4(6) . . . . ?
C60 C1 C10 Fe2 -123.3(4) . . . . ?
C60 C1 C10 C8 176.6(4) . . . . ?
C60 C1 C10 C52 0.6(6) . . . . ?
C62 C36 C38 Fe1 -124.3(4) . . . . ?
C62 C36 C38 C20 175.2(4) . . . . ?
C62 C36 C38 C72 0.6(6) . . . . ?
C66 C78 C53 F120 180(4) . . . . ?
C66 C78 C53 C90 -6(5) . . . . ?
C66 C80 C86 C90 9(8) . . . . ?
C68 C30 C36 Fe1 -124.3(4) . . . . ?
C68 C30 C36 C38 175.1(4) . . . . ?
C68 C30 C36 C62 -0.1(6) . . . . ?
C70 C20 C38 Fe1 123.6(4) . . . . ?
C70 C20 C38 C36 -176.2(4) . . . . ?
C70 C20 C38 C72 -1.6(6) . . . . ?
C74 C14 C98 F72 -79.5(11) . . . . ?
C74 C14 C98 F82 40.8(10) . . . . ?
C74 C14 C98 F86 160.1(9) . . . . ?
C74 C14 C51 F88 165.1(12) . . . . ?
C74 C14 C51 F118 -76.8(16) . . . . ?
C74 C14 C51 F122 44.8(17) . . . . ?
C78 C66 C80 C86 -8(8) . . . . ?
C80 C66 C78 C53 6(6) . . . . ?
C80 C66 C78 F17 -177(2) . . . . ?
C80 C86 C90 C53 -6(4) . . . . ?
C82 C24 C96 F42 44.5(5) . . . . ?
C82 C24 C96 F56 163.8(4) . . . . ?
C82 C24 C96 F68 -77.6(5) . . . . ?
C82 C24 C99 F28 -80.1(4) . . . . ?
C82 C24 C99 F48 160.6(4) . . . . ?
C82 C24 C99 F54 38.8(6) . . . . ?
C84 C94 C55 C59 0(2) . . . . ?
C84 C61 C31 C59 2(2) . . . . ?
C86 C90 C53 F120 177(2) . . . . ?
C86 C90 C53 C78 4(3) . . . . ?
C88 C16 C20 Fe1 124.6(4) . . . . ?
C88 C16 C20 C38 -175.5(4) . . . . ?
C88 C16 C20 C70 1.3(6) . . . . ?
C88 C16 C30 Fe1 -124.0(4) . . . . ?
C88 C16 C30 C36 175.6(4) . . . . ?
C88 C16 C30 C68 0.1(6) . . . . ?
F33 C61 C31 C59 178.9(11) . . . . ?
C92 C58 C25 F60 -44.8(6) . . . . ?
C92 C58 C25 F78 74.7(6) . . . . ?
C92 C58 C25 F98 -166.4(4) . . . . ?
C92 C58 C13 F40 75.8(6) . . . . ?
C92 C58 C13 F92 -42.4(5) . . . . ?
C92 C58 C13 F94 -163.2(4) . . . . ?
C94 C84 C61 F33 -179.4(16) . . . . ?
C94 C84 C61 C31 -2(3) . . . . ?
C94 C55 C59 C31 0.2(18) . . . . ?
C96 C24 C82 F32 -79.5(5) . . . . ?
C96 C24 C82 F62 160.0(4) . . . . ?
C96 C24 C82 F66 39.9(6) . . . . ?
C96 C24 C99 F28 161.3(4) . . . . ?
C96 C24 C99 F48 42.0(5) . . . . ?
C96 C24 C99 F54 -79.8(5) . . . . ?
C98 C14 C74 F44 -74.5(13) . . . . ?
C98 C14 C74 F74 46.5(13) . . . . ?
C98 C14 C74 F108 166.1(9) . . . . ?
C98 C14 C51 F88 46.2(12) . . . . ?
C98 C14 C51 F118 164.4(10) . . . . ?
C98 C14 C51 F122 -74.0(13) . . . . ?
C99 C24 C82 F32 161.9(4) . . . . ?
C99 C24 C82 F62 41.5(5) . . . . ?
C99 C24 C82 F66 -78.6(5) . . . . ?
C99 C24 C96 F42 163.6(4) . . . . ?
C99 C24 C96 F56 -77.2(5) . . . . ?
C99 C24 C96 F68 41.4(5) . . . . ?
C25 C58 C92 F50 79.5(5) . . . . ?
C25 C58 C92 F58 -163.0(4) . . . . ?
C25 C58 C92 F70 -41.4(6) . . . . ?
C25 C58 C13 F40 -164.9(5) . . . . ?
C25 C58 C13 F92 77.0(6) . . . . ?
C25 C58 C13 F94 -43.8(6) . . . . ?
C51 C14 C74 F44 165.3(13) . . . . ?
C51 C14 C74 F74 -73.7(17) . . . . ?
C51 C14 C74 F108 45.8(16) . . . . ?
C51 C14 C98 F72 40.5(13) . . . . ?
C51 C14 C98 F82 160.9(9) . . . . ?
C51 C14 C98 F86 -79.9(11) . . . . ?
C13 C58 C92 F50 -160.4(4) . . . . ?
C13 C58 C92 F58 -42.9(5) . . . . ?
C13 C58 C92 F70 78.7(5) . . . . ?
C13 C58 C25 F60 -164.0(5) . . . . ?
C13 C58 C25 F78 -44.5(6) . . . . ?
C13 C58 C25 F98 74.4(6) . . . . ?
C27 C50 C29 F100 77.2(10) . . . . ?
C27 C50 C29 F102 -164.5(11) . . . . ?
C27 C50 C29 F110 -41.1(11) . . . . ?
C27 C50 C65 F2 -170.1(9) . . . . ?
C27 C50 C65 F65 -40.9(12) . . . . ?
C27 C50 C65 F67 77.2(12) . . . . ?
C55 C59 C31 C61 -0.9(18) . . . . ?
C57 C12 C15 F76 -44.0(13) . . . . ?
C57 C12 C15 F96 83.6(9) . . . . ?
C57 C12 C15 F112 -161.7(8) . . . . ?
C57 C12 C2 F80 -163.5(10) . . . . ?
C57 C12 C2 F106 79.9(11) . . . . ?
C57 C12 C2 F126 -41.3(9) . . . . ?
C29 C50 C27 F104 -45.2(13) . . . . ?
C29 C50 C27 F114 -170.4(10) . . . . ?
C29 C50 C27 F116 78.4(11) . . . . ?
C29 C50 C65 F2 71.2(11) . . . . ?
C29 C50 C65 F65 -159.5(9) . . . . ?
C29 C50 C65 F67 -41.5(14) . . . . ?
C15 C12 C57 F84 74.7(9) . . . . ?
C15 C12 C57 F90 -167.8(9) . . . . ?
C15 C12 C57 F124 -45.3(9) . . . . ?
C15 C12 C2 F80 75.8(11) . . . . ?
C15 C12 C2 F106 -40.8(11) . . . . ?
C15 C12 C2 F126 -162.0(8) . . . . ?
C61 C84 C94 C55 1(3) . . . . ?
F17 C78 C53 F120 3(4) . . . . ?
F17 C78 C53 C90 177(2) . . . . ?
C2 C12 C57 F84 -46.2(9) . . . . ?
C2 C12 C57 F90 71.2(10) . . . . ?
C2 C12 C57 F124 -166.2(7) . . . . ?
C2 C12 C15 F76 74.7(13) . . . . ?
C2 C12 C15 F96 -157.7(7) . . . . ?
C2 C12 C15 F112 -43.1(10) . . . . ?
C65 C50 C27 F104 -166.6(9) . . . . ?
C65 C50 C27 F114 68.1(12) . . . . ?
C65 C50 C27 F116 -43.1(12) . . . . ?
C65 C50 C29 F100 -161.2(9) . . . . ?
C65 C50 C29 F102 -42.9(14) . . . . ?
C65 C50 C29 F110 80.5(11) . . . . ?
C67 C17 C69 C35 3(4) . . . . ?
C17 C67 C9 C71 -2(5) . . . . ?
C17 C69 C35 C71 2(3) . . . . ?
C17 C69 C35 F39 -178.2(16) . . . . ?
C69 C35 C71 C9 -6(3) . . . . ?
C69 C35 C71 F79 -179.8(19) . . . . ?
C35 C71 C9 C67 6(4) . . . . ?
C9 C67 C17 C69 -2(4) . . . . ?
F39 C35 C71 C9 174(2) . . . . ?
F39 C35 C71 F79 0(3) . . . . ?
F79 C71 C9 C67 -180(3) . . . . ?
F5 C73 C37 F81 4(2) . . . . ?
F5 C73 C37 C39 -178.3(16) . . . . ?
F5 C73 C75 C19 179.2(16) . . . . ?
C73 C37 C39 C77 2(3) . . . . ?
C73 C75 C19 C77 -4(4) . . . . ?
C37 C73 C75 C19 3(2) . . . . ?
F81 C37 C39 C77 180(3) . . . . ?
C75 C73 C37 F81 -179.7(15) . . . . ?
C75 C73 C37 C39 -2(2) . . . . ?
C75 C19 C77 C39 5(7) . . . . ?
C19 C77 C39 C37 -4(7) . . . . ?
C79 C33 C5 F71 35(2) . . . . ?
C79 C33 C5 F37 -86.0(18) . . . . ?
C79 C33 C81 F73 51.5(19) . . . . ?
C79 C33 C81 F77 164.9(15) . . . . ?
C5 C33 C79 F69 166.2(15) . . . . ?
C5 C33 C79 F35 55.4(17) . . . . ?
C5 C33 C79 F75 -58.1(17) . . . . ?
C5 C33 C81 F73 -73.6(19) . . . . ?
C5 C33 C81 F77 40(2) . . . . ?
C81 C33 C79 F69 37.8(18) . . . . ?
C81 C33 C79 F35 -73.1(18) . . . . ?
C81 C33 C79 F75 173.5(16) . . . . ?
C81 C33 C5 F71 165.1(18) . . . . ?
C81 C33 C5 F37 44(2) . . . . ?
C41 C33 C83 F21 51.2(12) . . . . ?
C41 C33 C83 F87 -69.2(13) . . . . ?
C41 C33 C83 F89 170.0(10) . . . . ?
C41 C33 C21 F85 -73.4(13) . . . . ?
C41 C33 C21 F43 43.8(15) . . . . ?
C41 C33 C21 F45 165.3(11) . . . . ?
C41 C33 O2 Al1 -96(2) . . . . ?
C83 C33 C41 F41 154.8(12) . . . . ?
C83 C33 C41 F83 34.7(18) . . . . ?
C83 C33 C41 F11 -78.4(14) . . . . ?
C83 C33 C21 F85 167.5(11) . . . . ?
C83 C33 C21 F43 -75.3(14) . . . . ?
C83 C33 C21 F45 46.2(13) . . . . ?
C83 C33 O2 Al1 40(3) . . . . ?
C21 C33 C41 F41 40.7(14) . . . . ?
C21 C33 C41 F83 -79.4(17) . . . . ?
C21 C33 C41 F11 167.5(12) . . . . ?
C21 C33 C83 F21 166.6(10) . . . . ?
C21 C33 C83 F87 46.2(13) . . . . ?
C21 C33 C83 F89 -74.6(11) . . . . ?
C21 C33 O2 Al1 154(2) . . . . ?
O2 Al1 O8 C6 124.3(9) . . . . ?
O2 Al1 O11 C47 150(7) . . . . ?
O2 Al1 O3 C12 140(5) . . . . ?
O2 C33 C41 F41 -61.1(15) . . . . ?
O2 C33 C41 F83 178.7(17) . . . . ?
O2 C33 C41 F11 65.6(15) . . . . ?
O2 C33 C83 F21 -83.4(15) . . . . ?
O2 C33 C83 F87 156.2(13) . . . . ?
O2 C33 C83 F89 35.4(16) . . . . ?
O2 C33 C21 F85 35.9(13) . . . . ?
O2 C33 C21 F43 153.1(14) . . . . ?
O2 C33 C21 F45 -85.4(13) . . . . ?
O9 Al2 O1 C58 118.1(8) . . . . ?
O9 Al2 O4 C24 23.6(9) . . . . ?
O9 Al2 O5 C23 52(5) . . . . ?
O9 C85 C43 F91 35(8) . . . . ?
O9 C85 C43 F93 150(6) . . . . ?
O9 C85 C43 F97 -73(9) . . . . ?
O9 C85 C87 F23 156(3) . . . . ?
O9 C85 C87 F47 -80(4) . . . . ?
O9 C85 C87 F95 50(4) . . . . ?
O9 C85 C11 F3 -70(8) . . . . ?
O9 C85 C11 F49 57(6) . . . . ?
O9 C85 C11 F99 168(4) . . . . ?
C43 C85 C87 F23 -75(5) . . . . ?
C43 C85 C87 F47 49(5) . . . . ?
C43 C85 C87 F95 179(4) . . . . ?
C43 C85 C11 F3 150(7) . . . . ?
C43 C85 C11 F49 -83(6) . . . . ?
C43 C85 C11 F99 28(7) . . . . ?
C87 C85 C43 F91 -79(4) . . . . ?
C87 C85 C43 F93 37(7) . . . . ?
C87 C85 C43 F97 173(4) . . . . ?
C87 C85 C11 F3 34(7) . . . . ?
C87 C85 C11 F49 161(3) . . . . ?
C87 C85 C11 F99 -88(4) . . . . ?
C11 C85 C43 F91 168(4) . . . . ?
C11 C85 C43 F93 -76(7) . . . . ?
C11 C85 C43 F97 60(6) . . . . ?
C11 C85 C87 F23 42(4) . . . . ?
C11 C85 C87 F47 166(3) . . . . ?
C11 C85 C87 F95 -64(4) . . . . ?
F25 C89 C23 C45 -53(4) . . . . ?
F25 C89 C23 C91 -159(3) . . . . ?
F25 C89 C23 O5 83(4) . . . . ?
F101 C45 C23 C89 -29(6) . . . . ?
F101 C45 C23 C91 82(4) . . . . ?
F101 C45 C23 O5 -165(4) . . . . ?
F51 C89 C23 C45 -156(4) . . . . ?
F51 C89 C23 C91 99(5) . . . . ?
F51 C89 C23 O5 -20(6) . . . . ?
F103 C89 C23 C45 51(6) . . . . ?
F103 C89 C23 C91 -55(6) . . . . ?
F103 C89 C23 O5 -173(4) . . . . ?
F13 C91 C23 C89 -42(4) . . . . ?
F13 C91 C23 C45 -161(3) . . . . ?
F13 C91 C23 O5 81(3) . . . . ?
F105 C91 C23 C89 59(5) . . . . ?
F105 C91 C23 C45 -60(4) . . . . ?
F105 C91 C23 O5 -178(4) . . . . ?
O5 Al2 O1 C58 -122.3(8) . . . . ?
O5 Al2 O4 C24 -87.9(8) . . . . ?
O5 Al2 O9 C85 -154(5) . . . . ?
F53 C45 C23 C89 93(4) . . . . ?
F53 C45 C23 C91 -156(3) . . . . ?
F53 C45 C23 O5 -43(4) . . . . ?
F107 C45 C23 C89 -162(4) . . . . ?
F107 C45 C23 C91 -51(4) . . . . ?
F107 C45 C23 O5 62(5) . . . . ?
F27 C91 C23 C89 -144(4) . . . . ?
F27 C91 C23 C45 97(5) . . . . ?
F27 C91 C23 O5 -21(5) . . . . ?
F109 C26 C47 O11 -28(7) . . . . ?
F109 C26 C47 C93 73(4) . . . . ?
F109 C26 C47 C95 -172(4) . . . . ?
F55 C26 C47 O11 -148(4) . . . . ?
F55 C26 C47 C93 -47(5) . . . . ?
F55 C26 C47 C95 68(6) . . . . ?
F7 C26 C47 O11 88(6) . . . . ?
F7 C26 C47 C93 -171(4) . . . . ?
F7 C26 C47 C95 -56(6) . . . . ?
F113 C93 C47 C26 83(5) . . . . ?
F113 C93 C47 O11 -168(5) . . . . ?
F113 C93 C47 C95 -28(7) . . . . ?
F57 C93 C47 C26 -48(6) . . . . ?
F57 C93 C47 O11 62(7) . . . . ?
F57 C93 C47 C95 -159(5) . . . . ?
F115 C93 C47 C26 -170(4) . . . . ?
F115 C93 C47 O11 -60(6) . . . . ?
F115 C93 C47 C95 80(6) . . . . ?
O11 Al1 O8 C6 -116.0(9) . . . . ?
O11 Al1 O2 C33 -31(3) . . . . ?
O11 Al1 O3 C12 27(5) . . . . ?
O11 C47 C95 F111 60(9) . . . . ?
O11 C47 C95 F29 -169(7) . . . . ?
O11 C47 C95 F117 -48(9) . . . . ?
C93 C47 C95 F111 -64(6) . . . . ?
C93 C47 C95 F29 67(7) . . . . ?
C93 C47 C95 F117 -172(4) . . . . ?
C3 C12 C97 F59 164.0(14) . . . . ?
C3 C12 C97 F15 46(2) . . . . ?
C3 C12 C97 F61 -78(2) . . . . ?
C3 C12 O3 Al1 142(5) . . . . ?
C97 C12 C3 F84 -93(3) . . . . ?
C97 C12 C3 F119 46(3) . . . . ?
C97 C12 C3 F121 166(2) . . . . ?
C97 C12 O3 Al1 20(6) . . . . ?
O3 Al1 O8 C6 26.8(16) . . . . ?
O3 Al1 O2 C33 -146(3) . . . . ?
O3 Al1 O11 C47 -108(7) . . . . ?
O3 C12 C3 F84 141(2) . . . . ?
O3 C12 C3 F119 -80(3) . . . . ?
O3 C12 C3 F121 41(3) . . . . ?
O3 C12 C97 F59 -69.4(17) . . . . ?
O3 C12 C97 F15 173(2) . . . . ?
O3 C12 C97 F61 48(2) . . . . ?
C41A C33 C83A F21A 65.3(15) . . . . ?
C41A C33 C83A F87A -53.1(18) . . . . ?
C41A C33 C83A F89A -172.7(14) . . . . ?
C41A C33 C21A F19 -166.2(13) . . . . ?
C41A C33 C21A F85A -47.0(19) . . . . ?
C41A C33 C21A F43A 60.4(19) . . . . ?
C83A C33 C41A F41A -168.3(10) . . . . ?
C83A C33 C41A F83A 70.1(18) . . . . ?
C83A C33 C41A F11A -45.3(17) . . . . ?
C83A C33 C21A F19 73.6(14) . . . . ?
C83A C33 C21A F85A -167.2(15) . . . . ?
C83A C33 C21A F43A -59.8(18) . . . . ?
C21A C33 C41A F41A 72.0(13) . . . . ?
C21A C33 C41A F83A -50(2) . . . . ?
C21A C33 C41A F11A -164.9(14) . . . . ?
C21A C33 C83A F21A -169.8(15) . . . . ?
C21A C33 C83A F87A 71.9(18) . . . . ?
C21A C33 C83A F89A -47.8(17) . . . . ?

loop_
_exptl_oxdiff_crystal_face_indexfrac_h
_exptl_oxdiff_crystal_face_indexfrac_k
_exptl_oxdiff_crystal_face_indexfrac_l
_exptl_oxdiff_crystal_face_x
_exptl_oxdiff_crystal_face_y
_exptl_oxdiff_crystal_face_z
1.0001 -2.0000 -1.0000 -0.0160 -0.0911 0.2128
1.0000 2.0000 2.0000 0.0111 -0.0247 -0.2685
2.0001 -1.0000 1.0000 0.0229 -0.1627 0.0397
-2.0001 1.0000 -1.0000 -0.0229 0.1627 -0.0397
-2.0000 -1.0000 -2.0000 -0.0134 0.1093 0.1843
2.0000 1.0000 2.0000 0.0134 -0.1093 -0.1843
1.0002 -1.0000 2.0000 0.0943 -0.1655 0.0176
1.0002 -2.0000 1.9999 0.1221 -0.2124 0.1129
-1.0000 -1.0000 -2.0000 -0.0388 0.0716 0.1732
0.0001 -0.0000 1.0000 0.0460 -0.0404 -0.0333
0.0002 -1.0000 2.0000 0.1198 -0.1278 0.0287
-0.0002 1.0000 -2.0000 -0.1198 0.1278 -0.0287
0.9998 1.0000 -2.0000 -0.1453 0.0901 -0.0399
-0.9998 -1.0000 2.0000 0.1453 -0.0901 0.0399
-6.0370 -7.3836 8.2938 0.7404 -0.4543 0.4953
-5.2181 -3.7625 13.3806 0.8532 -0.5208 -0.0285
-0.0001 -1.0000 -2.0000 -0.0643 0.0339 0.1620
1.9999 2.0000 1.0000 -0.0604 -0.0219 -0.2464
1.0000 0.0000 -0.0000 -0.0255 -0.0377 -0.0112
-1.0000 -0.0000 0.0000 0.0255 0.0377 0.0112
-2.0002 1.0000 -2.0000 -0.0689 0.2031 -0.0064
